data_7130205
loop_
_publ_author_name
'Xing, Tian'
'Derbyshire, Max'
'Elsegood, Mark Robert James'
'Redshaw, Carl'

_publ_section_title
;
 Mixed-metal calix[8]arene complexes: Structure, and ring opening
 polymerization studies
;
_journal_name_full 'Chemical Communications'
_journal_paper_doi 10.1039/D2CC02236B
_journal_year 2022
_chemical_formula_moiety 'C98 H124 N2 Nb2 O15 V2, 8(C2 H3 N)'
_chemical_formula_sum 'C114 H148 N10 Nb2 O15 V2'
_chemical_formula_weight 2186.12
_space_group_crystal_system triclinic
_space_group_IT_number 2
_space_group_name_Hall '-P 1'
_space_group_name_H-M_alt 'P -1'
_atom_sites_solution_hydrogens geom
_atom_sites_solution_primary iterative
_atom_sites_solution_secondary difmap
_audit_creation_method SHELXL-2018/3
_audit_update_record
;
2022-03-06 deposited with the CCDC.	2022-06-08 downloaded from the CCDC.
;
_cell_angle_alpha 79.9014(16)
_cell_angle_beta 70.1965(17)
_cell_angle_gamma 69.0785(17)
_cell_formula_units_Z 2
_cell_length_a 16.0305(3)
_cell_length_b 19.5063(4)
_cell_length_c 21.0810(4)
_cell_measurement_reflns_used 54590
_cell_measurement_temperature 100(2)
_cell_measurement_theta_max 70.01
_cell_measurement_theta_min 2.20
_cell_volume 5782.1(2)
_computing_cell_refinement 'CrysAlisPro 1.171.40.67a (Rigaku OD, 2019)'
_computing_data_collection 'CrysAlisPro 1.171.40.67a (Rigaku OD, 2019)'
_computing_data_reduction 'CrysAlisPro 1.171.40.67a (Rigaku OD, 2019)'
_computing_molecular_graphics 'Bruker SHELXTL'
_computing_publication_material 'Bruker SHELXTL'
_computing_structure_refinement 'SHELXL-2018/3 (Sheldrick, 2018)'
_computing_structure_solution 'SHELXT-2018/2 (Sheldrick, 2015)'
_diffrn_ambient_temperature 100(2)
_diffrn_detector_area_resol_mean 10
_diffrn_measured_fraction_theta_full 0.994
_diffrn_measured_fraction_theta_max 0.994
_diffrn_measurement_device 'four-circle diffractometer'
_diffrn_measurement_device_type
; 
Rigaku 007HF equipped with Varimax confocal mirrors and 
an AFC11 goniometer and HyPix 6000 detector 
;
_diffrn_measurement_method 'profile data from \w-scans'
_diffrn_radiation_collimation 0.3
_diffrn_radiation_type CuK\a
_diffrn_radiation_wavelength 1.54178
_diffrn_reflns_av_R_equivalents 0.0729
_diffrn_reflns_av_unetI/netI 0.0419
_diffrn_reflns_Laue_measured_fraction_full 0.994
_diffrn_reflns_Laue_measured_fraction_max 0.994
_diffrn_reflns_limit_h_max 19
_diffrn_reflns_limit_h_min -19
_diffrn_reflns_limit_k_max 23
_diffrn_reflns_limit_k_min -23
_diffrn_reflns_limit_l_max 25
_diffrn_reflns_limit_l_min -25
_diffrn_reflns_number 137157
_diffrn_reflns_point_group_measured_fraction_full 0.994
_diffrn_reflns_point_group_measured_fraction_max 0.994
_diffrn_reflns_theta_full 67.679
_diffrn_reflns_theta_max 68.245
_diffrn_reflns_theta_min 2.232
_diffrn_source 'Rotating anode'
_exptl_absorpt_coefficient_mu 3.398
_exptl_absorpt_correction_T_max 1.000
_exptl_absorpt_correction_T_min 0.901
_exptl_absorpt_correction_type multi-scan
_exptl_absorpt_process_details
; 
CrysAlisPro 1.171.40.67a (Rigaku Oxford Diffraction, 2019) 
Empirical absorption correction using spherical harmonics, 
 implemented in SCALE3 ABSPACK scaling algorithm. 
;
_exptl_crystal_colour 'dark orange'
_exptl_crystal_density_diffrn 1.256
_exptl_crystal_density_method 'not measured'
_exptl_crystal_description block
_exptl_crystal_F_000 2300
_exptl_crystal_recrystallization_method 'Re-crystallisation from solvent: acetonitrile'
_exptl_crystal_size_max 0.070
_exptl_crystal_size_mid 0.060
_exptl_crystal_size_min 0.035
_refine_diff_density_max 0.916
_refine_diff_density_min -0.792
_refine_diff_density_rms 0.069
_refine_ls_extinction_method none
_refine_ls_goodness_of_fit_ref 1.073
_refine_ls_hydrogen_treatment constr
_refine_ls_matrix_type full
_refine_ls_number_parameters 1343
_refine_ls_number_reflns 21059
_refine_ls_number_restraints 567
_refine_ls_restrained_S_all 1.076
_refine_ls_R_factor_all 0.0607
_refine_ls_R_factor_gt 0.0512
_refine_ls_shift/su_max 0.002
_refine_ls_shift/su_mean 0.000
_refine_ls_structure_factor_coef Fsqd
_refine_ls_weighting_details 'w=1/[\s^2^(Fo^2^)+(0.0907P)^2^+1.7403P] where P=(Fo^2^+2Fc^2^)/3'
_refine_ls_weighting_scheme calc
_refine_ls_wR_factor_gt 0.1415
_refine_ls_wR_factor_ref 0.1476
_reflns_Friedel_coverage 0.000
_reflns_number_gt 17281
_reflns_number_total 21059
_reflns_threshold_expression 'I > 2\s(I)'
_cod_data_source_file d2cc02236b2.cif
_cod_data_source_block 1dot8MeCN
_cod_database_code 7130205
_shelx_shelxl_version_number 2018/3
_shelx_space_group_comment
; 
The symmetry employed for this shelxl refinement is uniquely defined 
by the following loop, which should always be used as a source of 
symmetry information in preference to the above space-group names. 
They are only intended as comments. 
;
_shelx_estimated_absorpt_t_min 0.797
_shelx_estimated_absorpt_t_max 0.890

loop_
_space_group_symop_operation_xyz
'x, y, z'
'-x, -y, -z'

loop_
_atom_site_label
_atom_site_type_symbol
_atom_site_fract_x
_atom_site_fract_y
_atom_site_fract_z
_atom_site_U_iso_or_equiv
_atom_site_adp_type
_atom_site_occupancy
_atom_site_site_symmetry_order
_atom_site_calc_flag
_atom_site_refinement_flags_posn
_atom_site_refinement_flags_adp
_atom_site_refinement_flags_occupancy
_atom_site_disorder_assembly
_atom_site_disorder_group
Nb1 Nb 0.19362(2) 0.37267(2) 0.66149(2) 0.04099(8) Uani 1 1 d . . . . .
O11 O 0.18794(15) 0.28207(12) 0.71193(10) 0.0472(5) Uani 1 1 d . . . . .
Nb2 Nb 0.20404(2) 0.19852(2) 0.77555(2) 0.04409(9) Uani 1 1 d . . . . .
V1 V -0.05514(4) 0.42225(3) 0.67557(3) 0.04495(14) Uani 1 1 d . . . . .
O9 O 0.05280(14) 0.41016(11) 0.68144(10) 0.0446(5) Uani 1 1 d . . . . .
O10 O -0.05206(16) 0.35461(12) 0.64031(11) 0.0492(5) Uani 1 1 d . . . . .
V2 V 0.25034(4) 0.07779(3) 0.64318(3) 0.04631(14) Uani 1 1 d . . . . .
O12 O 0.25252(15) 0.12982(12) 0.69994(11) 0.0485(5) Uani 1 1 d . . . . .
O13 O 0.15475(17) 0.11010(13) 0.62394(12) 0.0550(6) Uani 1 1 d . . . . .
O1 O -0.14023(15) 0.42903(12) 0.75819(11) 0.0484(5) Uani 1 1 d . . . . .
O2 O -0.08995(14) 0.50538(12) 0.62354(11) 0.0467(5) Uani 1 1 d . . . . .
O3 O 0.19643(14) 0.45537(11) 0.59644(11) 0.0445(5) Uani 1 1 d . . . . .
O4 O 0.32626(15) 0.32900(11) 0.61984(10) 0.0435(5) Uani 1 1 d . . . . .
O5 O 0.34589(16) 0.07368(12) 0.56736(11) 0.0476(5) Uani 1 1 d . . . . .
O6 O 0.26005(16) -0.01535(12) 0.67642(11) 0.0495(5) Uani 1 1 d . . . . .
O7 O 0.20247(16) 0.11129(12) 0.83488(11) 0.0519(5) Uani 1 1 d . . . . .
O8 O 0.12328(16) 0.25832(12) 0.84956(10) 0.0502(5) Uani 1 1 d . . . . .
C1 C -0.1446(2) 0.47241(18) 0.80546(16) 0.0485(7) Uani 1 1 d . . . . .
C2 C -0.1072(2) 0.43660(18) 0.85851(16) 0.0500(8) Uani 1 1 d . . . . .
C3 C -0.1137(3) 0.4796(2) 0.90710(17) 0.0583(9) Uani 1 1 d . . . . .
H3 H -0.087744 0.456187 0.942766 0.070 Uiso 1 1 calc R U . . .
C4 C -0.1572(3) 0.5565(2) 0.90562(18) 0.0620(10) Uani 1 1 d . . . . .
C5 C -0.1927(3) 0.5886(2) 0.85165(18) 0.0608(9) Uani 1 1 d . . . . .
H5 H -0.222520 0.640350 0.849442 0.073 Uiso 1 1 calc R U . . .
C6 C -0.1863(2) 0.54831(18) 0.80078(17) 0.0514(8) Uani 1 1 d . . . . .
C7 C -0.1610(4) 0.6007(2) 0.9602(2) 0.0788(13) Uani 1 1 d . . . . .
C8 C -0.2011(5) 0.5667(3) 1.0308(2) 0.116(2) Uani 1 1 d . . . . .
H8A H -0.266849 0.572347 1.038170 0.174 Uiso 1 1 calc R U . . .
H8B H -0.196543 0.591795 1.065338 0.174 Uiso 1 1 calc R U . . .
H8C H -0.165266 0.514307 1.033871 0.174 Uiso 1 1 calc R U . . .
C9 C -0.2214(5) 0.6814(3) 0.9556(3) 0.1011(18) Uani 1 1 d . . . . .
H9A H -0.195344 0.704441 0.911649 0.152 Uiso 1 1 calc R U . . .
H9B H -0.222125 0.707177 0.991727 0.152 Uiso 1 1 calc R U . . .
H9C H -0.285474 0.684052 0.960310 0.152 Uiso 1 1 calc R U . . .
C10 C -0.0609(5) 0.5979(3) 0.9527(3) 0.1034(18) Uani 1 1 d . . . . .
H10A H -0.022099 0.546721 0.957781 0.155 Uiso 1 1 calc R U . . .
H10B H -0.062734 0.626116 0.987587 0.155 Uiso 1 1 calc R U . . .
H10C H -0.034322 0.619196 0.907958 0.155 Uiso 1 1 calc R U . . .
C11 C -0.2175(2) 0.5868(2) 0.73974(18) 0.0556(8) Uani 1 1 d . . . . .
H11A H -0.234040 0.553023 0.719743 0.067 Uiso 1 1 calc R U . . .
H11B H -0.273812 0.630262 0.753717 0.067 Uiso 1 1 calc R U . . .
C12 C -0.0771(2) 0.56827(17) 0.63398(17) 0.0466(7) Uani 1 1 d . . . . .
C13 C -0.1394(2) 0.61085(18) 0.68777(17) 0.0491(7) Uani 1 1 d . . . . .
C14 C -0.1251(2) 0.67529(19) 0.69494(18) 0.0535(8) Uani 1 1 d . . . . .
H14 H -0.168857 0.705567 0.730366 0.064 Uiso 1 1 calc R U . . .
C15 C -0.0502(3) 0.69734(19) 0.65295(18) 0.0544(8) Uani 1 1 d . . . . .
C16 C 0.0121(2) 0.65144(18) 0.60018(17) 0.0498(7) Uani 1 1 d . . . . .
H16 H 0.064776 0.664319 0.570854 0.060 Uiso 1 1 calc R U . . .
C17 C -0.0009(2) 0.58839(17) 0.58957(16) 0.0455(7) Uani 1 1 d . . . . .
C18 C -0.0322(3) 0.7664(2) 0.6618(2) 0.0627(9) Uani 1 1 d D U . . .
C19 C -0.1086(6) 0.8092(5) 0.7207(5) 0.092(3) Uani 0.753(16) 1 d D U P A 1
H19A H -0.112364 0.777158 0.762296 0.138 Uiso 0.753(16) 1 calc R U P A 1
H19B H -0.093425 0.851779 0.726172 0.138 Uiso 0.753(16) 1 calc R U P A 1
H19C H -0.168924 0.825921 0.711445 0.138 Uiso 0.753(16) 1 calc R U P A 1
C20 C -0.0260(9) 0.8152(4) 0.5978(4) 0.092(3) Uani 0.753(16) 1 d D U P A 1
H20A H -0.014460 0.859270 0.603999 0.139 Uiso 0.753(16) 1 calc R U P A 1
H20B H 0.025451 0.788532 0.560723 0.139 Uiso 0.753(16) 1 calc R U P A 1
H20C H -0.085000 0.829585 0.586897 0.139 Uiso 0.753(16) 1 calc R U P A 1
C21 C 0.0606(6) 0.7412(4) 0.6789(6) 0.086(2) Uani 0.753(16) 1 d D U P A 1
H21A H 0.055422 0.709512 0.720655 0.129 Uiso 0.753(16) 1 calc R U P A 1
H21B H 0.111260 0.713787 0.641923 0.129 Uiso 0.753(16) 1 calc R U P A 1
H21C H 0.074268 0.784316 0.685037 0.129 Uiso 0.753(16) 1 calc R U P A 1
C19X C -0.1253(11) 0.8283(9) 0.6796(16) 0.080(6) Uani 0.247(16) 1 d D U P A 2
H19D H -0.154488 0.836796 0.643687 0.120 Uiso 0.247(16) 1 calc R U P A 2
H19E H -0.166831 0.814576 0.722307 0.120 Uiso 0.247(16) 1 calc R U P A 2
H19F H -0.114630 0.873288 0.684378 0.120 Uiso 0.247(16) 1 calc R U P A 2
C20X C 0.031(2) 0.7933(15) 0.5969(10) 0.086(7) Uani 0.247(16) 1 d D U P A 2
H20D H 0.002787 0.803155 0.560448 0.128 Uiso 0.247(16) 1 calc R U P A 2
H20E H 0.038582 0.838531 0.604968 0.128 Uiso 0.247(16) 1 calc R U P A 2
H20F H 0.092737 0.755423 0.584123 0.128 Uiso 0.247(16) 1 calc R U P A 2
C21X C 0.015(2) 0.7519(13) 0.7167(13) 0.077(6) Uani 0.247(16) 1 d D U P A 2
H21D H 0.074439 0.711979 0.704329 0.116 Uiso 0.247(16) 1 calc R U P A 2
H21E H 0.026090 0.796550 0.721606 0.116 Uiso 0.247(16) 1 calc R U P A 2
H21F H -0.026111 0.737839 0.759535 0.116 Uiso 0.247(16) 1 calc R U P A 2
C22 C 0.0654(2) 0.54201(18) 0.53018(16) 0.0462(7) Uani 1 1 d . . . . .
H22A H 0.068007 0.490086 0.542600 0.055 Uiso 1 1 calc R U . . .
H22B H 0.040243 0.558806 0.491206 0.055 Uiso 1 1 calc R U . . .
C23 C 0.2243(2) 0.50317(16) 0.54539(15) 0.0410(6) Uani 1 1 d . . . . .
C24 C 0.1632(2) 0.54651(17) 0.50948(16) 0.0450(7) Uani 1 1 d . . . . .
C25 C 0.1931(2) 0.59391(19) 0.45700(18) 0.0538(8) Uani 1 1 d . . . . .
H25 H 0.151873 0.622200 0.431651 0.065 Uiso 1 1 calc R U . . .
C26 C 0.2807(3) 0.6020(2) 0.43973(19) 0.0594(9) Uani 1 1 d . . . . .
C27 C 0.3401(2) 0.55859(19) 0.47739(17) 0.0506(8) Uani 1 1 d . . . . .
H27 H 0.400222 0.563406 0.467180 0.061 Uiso 1 1 calc R U . . .
C28 C 0.3137(2) 0.50842(16) 0.52949(15) 0.0423(7) Uani 1 1 d . . . . .
C29 C 0.3113(3) 0.6551(3) 0.3816(2) 0.0908(14) Uani 1 1 d D U . . .
C30 C 0.2289(7) 0.7340(4) 0.3976(5) 0.093(3) Uani 0.519(9) 1 d D U P B 1
H30A H 0.168996 0.729044 0.400358 0.140 Uiso 0.519(9) 1 calc R U P B 1
H30B H 0.224554 0.749528 0.440670 0.140 Uiso 0.519(9) 1 calc R U P B 1
H30C H 0.243563 0.770763 0.361372 0.140 Uiso 0.519(9) 1 calc R U P B 1
C31 C 0.3032(7) 0.6344(6) 0.3185(4) 0.089(3) Uani 0.519(9) 1 d D U P B 1
H31A H 0.242677 0.626713 0.328648 0.133 Uiso 0.519(9) 1 calc R U P B 1
H31B H 0.307806 0.674016 0.283119 0.133 Uiso 0.519(9) 1 calc R U P B 1
H31C H 0.353854 0.588952 0.302767 0.133 Uiso 0.519(9) 1 calc R U P B 1
C32 C 0.3968(9) 0.6694(9) 0.3787(8) 0.131(6) Uani 0.519(9) 1 d D U P B 1
H32A H 0.391227 0.681968 0.423292 0.196 Uiso 0.519(9) 1 calc R U P B 1
H32B H 0.451077 0.625284 0.365261 0.196 Uiso 0.519(9) 1 calc R U P B 1
H32C H 0.405029 0.710347 0.345613 0.196 Uiso 0.519(9) 1 calc R U P B 1
C30X C 0.3371(11) 0.7103(6) 0.4120(6) 0.104(4) Uani 0.481(9) 1 d D U P B 2
H30D H 0.377028 0.682848 0.440461 0.157 Uiso 0.481(9) 1 calc R U P B 2
H30E H 0.370547 0.738022 0.375172 0.157 Uiso 0.481(9) 1 calc R U P B 2
H30F H 0.279596 0.744510 0.439275 0.157 Uiso 0.481(9) 1 calc R U P B 2
C31X C 0.2534(10) 0.6876(10) 0.3392(8) 0.138(7) Uani 0.481(9) 1 d D U P B 2
H31D H 0.280865 0.720295 0.304175 0.207 Uiso 0.481(9) 1 calc R U P B 2
H31E H 0.248366 0.649033 0.317952 0.207 Uiso 0.481(9) 1 calc R U P B 2
H31F H 0.191026 0.716034 0.366170 0.207 Uiso 0.481(9) 1 calc R U P B 2
C32X C 0.4177(7) 0.6108(6) 0.3365(5) 0.090(3) Uani 0.481(9) 1 d D U P B 2
H32D H 0.457277 0.588486 0.366181 0.135 Uiso 0.481(9) 1 calc R U P B 2
H32E H 0.415674 0.572284 0.313371 0.135 Uiso 0.481(9) 1 calc R U P B 2
H32F H 0.443712 0.645332 0.302919 0.135 Uiso 0.481(9) 1 calc R U P B 2
C33 C 0.3830(2) 0.45742(16) 0.56492(15) 0.0413(6) Uani 1 1 d . . . . .
H33A H 0.431371 0.479596 0.561200 0.050 Uiso 1 1 calc R U . . .
H33B H 0.350224 0.450273 0.613441 0.050 Uiso 1 1 calc R U . . .
C34 C 0.3967(2) 0.32464(17) 0.56002(15) 0.0415(6) Uani 1 1 d . . . . .
C35 C 0.4289(2) 0.38406(16) 0.53327(15) 0.0414(6) Uani 1 1 d . . . . .
C36 C 0.5019(2) 0.37627(17) 0.47265(15) 0.0450(7) Uani 1 1 d . . . . .
H36 H 0.524011 0.416783 0.453841 0.054 Uiso 1 1 calc R U . . .
C37 C 0.5433(2) 0.31216(18) 0.43886(16) 0.0491(7) Uani 1 1 d . . . . .
C38 C 0.5076(2) 0.25455(18) 0.46655(16) 0.0488(7) Uani 1 1 d . . . . .
H38 H 0.533572 0.210486 0.443479 0.059 Uiso 1 1 calc R U . . .
C39 C 0.4352(2) 0.25911(17) 0.52683(16) 0.0438(7) Uani 1 1 d . . . . .
C40 C 0.6237(3) 0.3036(2) 0.37168(18) 0.0580(9) Uani 1 1 d . . . . .
C41 C 0.5866(3) 0.2992(3) 0.3149(2) 0.0794(13) Uani 1 1 d . . . . .
H41A H 0.535221 0.344464 0.311602 0.119 Uiso 1 1 calc R U . . .
H41B H 0.563729 0.256984 0.324839 0.119 Uiso 1 1 calc R U . . .
H41C H 0.637104 0.293439 0.272029 0.119 Uiso 1 1 calc R U . . .
C42 C 0.6639(3) 0.3660(2) 0.3552(2) 0.0736(12) Uani 1 1 d . . . . .
H42A H 0.713730 0.358697 0.311917 0.110 Uiso 1 1 calc R U . . .
H42B H 0.689676 0.367249 0.390835 0.110 Uiso 1 1 calc R U . . .
H42C H 0.614399 0.412646 0.352034 0.110 Uiso 1 1 calc R U . . .
C43 C 0.7030(3) 0.2310(2) 0.3768(2) 0.0798(13) Uani 1 1 d . . . . .
H43A H 0.678459 0.189698 0.386550 0.120 Uiso 1 1 calc R U . . .
H43B H 0.727236 0.232682 0.413199 0.120 Uiso 1 1 calc R U . . .
H43C H 0.753544 0.224678 0.333939 0.120 Uiso 1 1 calc R U . . .
C44 C 0.3952(2) 0.19694(16) 0.55306(16) 0.0471(7) Uani 1 1 d . . . . .
H44A H 0.365304 0.192199 0.520670 0.057 Uiso 1 1 calc R U . . .
H44B H 0.345307 0.210530 0.596299 0.057 Uiso 1 1 calc R U . . .
C45 C 0.4330(2) 0.06171(17) 0.57364(15) 0.0465(7) Uani 1 1 d . . . . .
C46 C 0.4635(2) 0.12228(17) 0.56473(15) 0.0455(7) Uani 1 1 d . . . . .
C47 C 0.5522(2) 0.11114(18) 0.56782(17) 0.0509(8) Uani 1 1 d . . . . .
H47 H 0.572643 0.152430 0.562963 0.061 Uiso 1 1 calc R U . . .
C48 C 0.6130(2) 0.04058(19) 0.57792(19) 0.0565(8) Uani 1 1 d . . . . .
C49 C 0.5793(2) -0.01824(18) 0.58688(17) 0.0539(8) Uani 1 1 d . . . . .
H49 H 0.619274 -0.066509 0.593746 0.065 Uiso 1 1 calc R U . . .
C50 C 0.4900(2) -0.00932(17) 0.58622(15) 0.0480(7) Uani 1 1 d . . . . .
C51 C 0.7122(3) 0.0279(2) 0.5780(2) 0.0741(11) Uani 1 1 d D U . . .
C52 C 0.7338(5) 0.0971(4) 0.5780(5) 0.091(3) Uani 0.656(10) 1 d D U P C 1
H52A H 0.685140 0.127360 0.614085 0.136 Uiso 0.656(10) 1 calc R U P C 1
H52B H 0.794702 0.084124 0.585694 0.136 Uiso 0.656(10) 1 calc R U P C 1
H52C H 0.735456 0.124816 0.534340 0.136 Uiso 0.656(10) 1 calc R U P C 1
C53 C 0.7828(5) -0.0227(5) 0.5244(5) 0.090(3) Uani 0.656(10) 1 d D U P C 1
H53A H 0.764525 -0.066252 0.527302 0.135 Uiso 0.656(10) 1 calc R U P C 1
H53B H 0.785333 0.003015 0.479784 0.135 Uiso 0.656(10) 1 calc R U P C 1
H53C H 0.844579 -0.037677 0.531139 0.135 Uiso 0.656(10) 1 calc R U P C 1
C54 C 0.7239(6) -0.0164(6) 0.6486(4) 0.102(3) Uani 0.656(10) 1 d D U P C 1
H54A H 0.679657 0.013421 0.686342 0.153 Uiso 0.656(10) 1 calc R U P C 1
H54B H 0.711281 -0.062843 0.652691 0.153 Uiso 0.656(10) 1 calc R U P C 1
H54C H 0.788014 -0.026709 0.649509 0.153 Uiso 0.656(10) 1 calc R U P C 1
C52X C 0.7571(9) 0.0748(8) 0.5112(8) 0.093(5) Uani 0.344(10) 1 d D U P C 2
H52D H 0.719414 0.126946 0.514117 0.139 Uiso 0.344(10) 1 calc R U P C 2
H52E H 0.821379 0.069039 0.508720 0.139 Uiso 0.344(10) 1 calc R U P C 2
H52F H 0.757401 0.056615 0.470592 0.139 Uiso 0.344(10) 1 calc R U P C 2
C53X C 0.7757(12) -0.0493(7) 0.5669(13) 0.120(7) Uani 0.344(10) 1 d D U P C 2
H53D H 0.771440 -0.066019 0.527207 0.180 Uiso 0.344(10) 1 calc R U P C 2
H53E H 0.840302 -0.051400 0.559406 0.180 Uiso 0.344(10) 1 calc R U P C 2
H53F H 0.757090 -0.081223 0.606680 0.180 Uiso 0.344(10) 1 calc R U P C 2
C54X C 0.7084(12) 0.0641(13) 0.6371(9) 0.121(7) Uani 0.344(10) 1 d D U P C 2
H54D H 0.664364 0.114270 0.638637 0.182 Uiso 0.344(10) 1 calc R U P C 2
H54E H 0.687655 0.035807 0.679156 0.182 Uiso 0.344(10) 1 calc R U P C 2
H54F H 0.770866 0.065630 0.631883 0.182 Uiso 0.344(10) 1 calc R U P C 2
C55 C 0.4556(3) -0.07522(18) 0.60059(17) 0.0513(8) Uani 1 1 d . . . . .
H55A H 0.406323 -0.065686 0.578775 0.062 Uiso 1 1 calc R U . . .
H55B H 0.508018 -0.118979 0.581159 0.062 Uiso 1 1 calc R U . . .
C56 C 0.3228(2) -0.05627(17) 0.71117(16) 0.0483(7) Uani 1 1 d . . . . .
C57 C 0.4164(2) -0.09042(17) 0.67607(17) 0.0488(7) Uani 1 1 d . . . . .
C58 C 0.4753(3) -0.13637(19) 0.71306(17) 0.0561(9) Uani 1 1 d . . . . .
H58 H 0.538659 -0.161059 0.689442 0.067 Uiso 1 1 calc R U . . .
C59 C 0.4452(3) -0.14742(19) 0.78297(18) 0.0567(9) Uani 1 1 d . . . . .
C60 C 0.3517(2) -0.10903(18) 0.81622(17) 0.0532(8) Uani 1 1 d . . . . .
H60 H 0.329888 -0.113853 0.864137 0.064 Uiso 1 1 calc R U . . .
C61 C 0.2900(2) -0.06419(17) 0.78142(17) 0.0497(8) Uani 1 1 d . . . . .
C62 C 0.5120(3) -0.1992(2) 0.82106(19) 0.0681(11) Uani 1 1 d . . . . .
C63 C 0.6063(3) -0.1850(3) 0.7969(3) 0.0841(13) Uani 1 1 d . . . . .
H63A H 0.636101 -0.194454 0.748892 0.126 Uiso 1 1 calc R U . . .
H63B H 0.646963 -0.217723 0.823075 0.126 Uiso 1 1 calc R U . . .
H63C H 0.596178 -0.133720 0.803192 0.126 Uiso 1 1 calc R U . . .
C64 C 0.5294(3) -0.2791(2) 0.8064(2) 0.0786(13) Uani 1 1 d . . . . .
H64A H 0.469742 -0.289236 0.821822 0.118 Uiso 1 1 calc R U . . .
H64B H 0.571976 -0.313461 0.830453 0.118 Uiso 1 1 calc R U . . .
H64C H 0.557404 -0.285144 0.757768 0.118 Uiso 1 1 calc R U . . .
C65 C 0.4705(4) -0.1929(3) 0.8975(2) 0.1018(19) Uani 1 1 d . . . . .
H65A H 0.459906 -0.143075 0.908448 0.153 Uiso 1 1 calc R U . . .
H65B H 0.514162 -0.228534 0.920073 0.153 Uiso 1 1 calc R U . . .
H65C H 0.410892 -0.203075 0.913096 0.153 Uiso 1 1 calc R U . . .
C66 C 0.1880(2) -0.02480(18) 0.81829(16) 0.0511(8) Uani 1 1 d . . . . .
H66A H 0.163351 0.018711 0.789790 0.061 Uiso 1 1 calc R U . . .
H66B H 0.151092 -0.058165 0.824964 0.061 Uiso 1 1 calc R U . . .
C67 C 0.1844(2) 0.06642(18) 0.89133(15) 0.0481(7) Uani 1 1 d . . . . .
C68 C 0.1748(2) -0.00015(18) 0.88634(17) 0.0504(8) Uani 1 1 d . . . . .
C69 C 0.1542(2) -0.04521(19) 0.94476(17) 0.0563(9) Uani 1 1 d . . . . .
H69 H 0.145688 -0.090020 0.941315 0.068 Uiso 1 1 calc R U . . .
C70 C 0.1458(3) -0.0264(2) 1.00786(17) 0.0576(9) Uani 1 1 d . . . . .
C71 C 0.1563(3) 0.0413(2) 1.01075(17) 0.0562(9) Uani 1 1 d . . . . .
H71 H 0.150727 0.055502 1.053229 0.067 Uiso 1 1 calc R U . . .
C72 C 0.1744(2) 0.08855(19) 0.95373(17) 0.0526(8) Uani 1 1 d . . . . .
C73 C 0.1309(3) -0.0788(2) 1.07038(19) 0.0685(11) Uani 1 1 d . . . . .
C74 C 0.2259(4) -0.1265(3) 1.0765(3) 0.116(2) Uani 1 1 d . . . . .
H74A H 0.266209 -0.146298 1.032773 0.174 Uiso 1 1 calc R U . . .
H74B H 0.218843 -0.167210 1.110309 0.174 Uiso 1 1 calc R U . . .
H74C H 0.254188 -0.097057 1.090528 0.174 Uiso 1 1 calc R U . . .
C75 C 0.0760(4) -0.1272(3) 1.0639(2) 0.0946(17) Uani 1 1 d . . . . .
H75A H 0.116444 -0.162952 1.029782 0.142 Uiso 1 1 calc R U . . .
H75B H 0.020858 -0.095991 1.050352 0.142 Uiso 1 1 calc R U . . .
H75C H 0.056065 -0.153386 1.107525 0.142 Uiso 1 1 calc R U . . .
C76 C 0.0714(3) -0.0360(2) 1.13361(19) 0.0751(12) Uani 1 1 d . . . . .
H76A H 0.055973 -0.070339 1.172103 0.113 Uiso 1 1 calc R U . . .
H76B H 0.013495 -0.001125 1.126042 0.113 Uiso 1 1 calc R U . . .
H76C H 0.106591 -0.009060 1.143141 0.113 Uiso 1 1 calc R U . . .
C77 C 0.1766(3) 0.1634(2) 0.96096(18) 0.0557(8) Uani 1 1 d . . . . .
H77A H 0.223793 0.176841 0.921157 0.067 Uiso 1 1 calc R U . . .
H77B H 0.194809 0.162100 1.001689 0.067 Uiso 1 1 calc R U . . .
C78 C 0.0571(2) 0.26366(18) 0.91181(15) 0.0489(8) Uani 1 1 d . . . . .
C79 C 0.0805(2) 0.22074(18) 0.96690(16) 0.0489(7) Uani 1 1 d . . . . .
C80 C 0.0116(3) 0.2274(2) 1.02924(16) 0.0551(8) Uani 1 1 d . . . . .
H80 H 0.027415 0.198715 1.067365 0.066 Uiso 1 1 calc R U . . .
C81 C -0.0793(3) 0.2742(2) 1.03771(16) 0.0559(9) Uani 1 1 d . . . . .
C82 C -0.1006(3) 0.31640(19) 0.98112(16) 0.0530(8) Uani 1 1 d . . . . .
H82 H -0.162590 0.348611 0.985703 0.064 Uiso 1 1 calc R U . . .
C83 C -0.0333(2) 0.31256(18) 0.91816(16) 0.0492(7) Uani 1 1 d . . . . .
C84 C -0.1562(3) 0.2803(2) 1.10647(18) 0.0666(10) Uani 1 1 d . . . . .
C85 C -0.1204(4) 0.2204(4) 1.1595(2) 0.1056(19) Uani 1 1 d . . . . .
H85A H -0.071209 0.230920 1.169992 0.158 Uiso 1 1 calc R U . . .
H85B H -0.094944 0.171955 1.140919 0.158 Uiso 1 1 calc R U . . .
H85C H -0.172430 0.220891 1.200804 0.158 Uiso 1 1 calc R U . . .
C86 C -0.2401(3) 0.2659(3) 1.0995(2) 0.0886(15) Uani 1 1 d . . . . .
H86A H -0.287601 0.267947 1.143687 0.133 Uiso 1 1 calc R U . . .
H86B H -0.219869 0.217144 1.082381 0.133 Uiso 1 1 calc R U . . .
H86C H -0.266783 0.303382 1.067845 0.133 Uiso 1 1 calc R U . . .
C87 C -0.1848(4) 0.3557(3) 1.1306(3) 0.109(2) Uani 1 1 d . . . . .
H87A H -0.129312 0.365726 1.131135 0.163 Uiso 1 1 calc R U . . .
H87B H -0.228817 0.358283 1.176375 0.163 Uiso 1 1 calc R U . . .
H87C H -0.215009 0.392424 1.100193 0.163 Uiso 1 1 calc R U . . .
C88 C -0.0592(3) 0.35463(18) 0.85636(16) 0.0542(8) Uani 1 1 d . . . . .
H88A H -0.001095 0.345756 0.817766 0.065 Uiso 1 1 calc R U . . .
H88B H -0.100339 0.333002 0.846422 0.065 Uiso 1 1 calc R U . . .
O14 O 0.19348(16) 0.41759(12) 0.73169(11) 0.0516(5) Uani 1 1 d . . . . .
C89 C 0.1657(5) 0.4779(4) 0.7716(4) 0.132(3) Uani 1 1 d . . . . .
H89 H 0.135468 0.458764 0.817667 0.159 Uiso 1 1 calc R U . . .
C90 C 0.0941(5) 0.5391(3) 0.7599(4) 0.116(2) Uani 1 1 d . . . . .
H90A H 0.116675 0.562915 0.715490 0.174 Uiso 1 1 calc R U . . .
H90B H 0.073331 0.573749 0.794903 0.174 Uiso 1 1 calc R U . . .
H90C H 0.041542 0.523975 0.760899 0.174 Uiso 1 1 calc R U . . .
C91 C 0.2547(5) 0.4826(4) 0.7792(3) 0.1119(19) Uani 1 1 d . . . . .
H91A H 0.295639 0.432965 0.787186 0.168 Uiso 1 1 calc R U . . .
H91B H 0.287165 0.505767 0.737730 0.168 Uiso 1 1 calc R U . . .
H91C H 0.238469 0.511973 0.817413 0.168 Uiso 1 1 calc R U . . .
O15 O 0.31837(16) 0.20013(13) 0.77694(11) 0.0525(5) Uani 1 1 d . . . . .
C92 C 0.3673(3) 0.2512(3) 0.7728(2) 0.0727(11) Uani 1 1 d . . . . .
H92 H 0.337857 0.297300 0.748156 0.087 Uiso 1 1 calc R U . . .
C93 C 0.3529(5) 0.2702(4) 0.8402(3) 0.118(2) Uani 1 1 d . . . . .
H93A H 0.375711 0.225405 0.867283 0.177 Uiso 1 1 calc R U . . .
H93B H 0.285935 0.294017 0.861643 0.177 Uiso 1 1 calc R U . . .
H93C H 0.387241 0.303872 0.837219 0.177 Uiso 1 1 calc R U . . .
C94 C 0.4626(4) 0.2227(4) 0.7333(4) 0.134(3) Uani 1 1 d . . . . .
H94A H 0.495136 0.257772 0.730296 0.201 Uiso 1 1 calc R U . . .
H94B H 0.465473 0.214878 0.687866 0.201 Uiso 1 1 calc R U . . .
H94C H 0.492886 0.175825 0.754675 0.201 Uiso 1 1 calc R U . . .
N1 N 0.17651(18) 0.31862(14) 0.57880(13) 0.0463(6) Uani 1 1 d . . . . .
C95 C 0.1541(2) 0.28839(18) 0.54898(16) 0.0491(8) Uani 1 1 d . . . . .
C96 C 0.1246(3) 0.2503(2) 0.5116(2) 0.0612(9) Uani 1 1 d . . . . .
H96A H 0.116684 0.204854 0.537325 0.092 Uiso 1 1 calc R U . . .
H96B H 0.172214 0.238304 0.467815 0.092 Uiso 1 1 calc R U . . .
H96C H 0.065015 0.281947 0.504471 0.092 Uiso 1 1 calc R U . . .
N2 N 0.0637(2) 0.19876(15) 0.76428(14) 0.0509(6) Uani 1 1 d . . . . .
C97 C 0.0034(3) 0.2014(2) 0.74651(19) 0.0578(9) Uani 1 1 d . . . . .
C98 C -0.0725(4) 0.2038(3) 0.7229(3) 0.0873(15) Uani 1 1 d . . . . .
H98A H -0.132190 0.222492 0.757921 0.131 Uiso 1 1 calc R U . . .
H98B H -0.064459 0.154236 0.713009 0.131 Uiso 1 1 calc R U . . .
H98C H -0.072136 0.236413 0.681832 0.131 Uiso 1 1 calc R U . . .
N3 N 0.3221(3) 0.2569(2) 0.39262(19) 0.0785(10) Uani 1 1 d D . . . .
C99 C 0.3172(3) 0.3160(3) 0.39717(19) 0.0666(11) Uani 1 1 d D . . . .
C100 C 0.3102(3) 0.3902(2) 0.4026(3) 0.0797(13) Uani 1 1 d D . . . .
H10D H 0.343189 0.409571 0.358966 0.120 Uiso 1 1 calc R U . . .
H10E H 0.338566 0.391220 0.436870 0.120 Uiso 1 1 calc R U . . .
H10F H 0.244159 0.420602 0.415849 0.120 Uiso 1 1 calc R U . . .
N4 N -0.0725(9) 0.0447(7) 0.6686(9) 0.306(8) Uani 1 1 d D U . . .
C101 C -0.0058(7) -0.0003(5) 0.6736(6) 0.163(4) Uani 1 1 d D U . . .
C102 C 0.0746(6) -0.0519(5) 0.6815(5) 0.154(3) Uani 1 1 d D U . . .
H10G H 0.113814 -0.027498 0.689473 0.231 Uiso 1 1 calc R U . . .
H10H H 0.108746 -0.079134 0.640612 0.231 Uiso 1 1 calc R U . . .
H10I H 0.059056 -0.085954 0.720235 0.231 Uiso 1 1 calc R U . . .
N5 N 0.4631(7) 0.0439(5) 0.8751(4) 0.215(5) Uani 1 1 d D U . . .
C103 C 0.4612(5) 0.0406(4) 0.8226(4) 0.124(2) Uani 1 1 d D U . . .
C104 C 0.4530(3) 0.0345(3) 0.7597(2) 0.0779(12) Uani 1 1 d D U . . .
H10J H 0.504499 -0.007567 0.737629 0.117 Uiso 1 1 calc R U . . .
H10K H 0.455612 0.079563 0.731201 0.117 Uiso 1 1 calc R U . . .
H10L H 0.393119 0.027151 0.766392 0.117 Uiso 1 1 calc R U . . .
N6 N 0.3575(8) 0.5584(6) -0.0118(6) 0.227(5) Uani 1 1 d D U . . .
C105 C 0.3808(8) 0.5016(7) 0.0183(6) 0.184(4) Uani 1 1 d D U . . .
C106 C 0.4162(8) 0.4289(7) 0.0493(6) 0.213(5) Uani 1 1 d D U . . .
H10M H 0.483634 0.416489 0.041534 0.320 Uiso 1 1 calc R U . . .
H10N H 0.404860 0.392645 0.029255 0.320 Uiso 1 1 calc R U . . .
H10O H 0.384085 0.428522 0.097968 0.320 Uiso 1 1 calc R U . . .
N7 N 0.4059(8) 0.4753(7) 0.2133(7) 0.244(6) Uani 1 1 d D U . . .
C107 C 0.4817(8) 0.4761(6) 0.1997(6) 0.170(4) Uani 1 1 d D U . . .
C108 C 0.5689(9) 0.4884(11) 0.1784(7) 0.297(9) Uani 1 1 d D U . . .
H10P H 0.615507 0.445343 0.192146 0.445 Uiso 1 1 calc R U . . .
H10Q H 0.588803 0.496534 0.129110 0.445 Uiso 1 1 calc R U . . .
H10R H 0.562983 0.531751 0.199137 0.445 Uiso 1 1 calc R U . . .
N8 N 0.3027(9) 0.6532(8) 0.1361(7) 0.269(6) Uani 1 1 d D U . . .
C109 C 0.3817(11) 0.6548(13) 0.1166(10) 0.317(10) Uani 1 1 d D U . . .
C110 C 0.4772(9) 0.6391(11) 0.1099(9) 0.321(10) Uani 1 1 d D U . . .
H11C H 0.499480 0.592087 0.134451 0.482 Uiso 1 1 calc R U . . .
H11D H 0.484862 0.678255 0.128649 0.482 Uiso 1 1 calc R U . . .
H11E H 0.513605 0.635979 0.062029 0.482 Uiso 1 1 calc R U . . .

loop_
_atom_site_aniso_label
_atom_site_aniso_U_11
_atom_site_aniso_U_22
_atom_site_aniso_U_33
_atom_site_aniso_U_23
_atom_site_aniso_U_13
_atom_site_aniso_U_12
Nb1 0.04090(14) 0.03539(14) 0.03674(13) -0.00342(9) -0.00045(10) -0.01072(10)
O11 0.0420(11) 0.0453(12) 0.0417(11) -0.0078(9) 0.0020(9) -0.0107(10)
Nb2 0.04467(15) 0.03808(14) 0.03767(14) -0.00080(10) 0.00019(10) -0.01206(11)
V1 0.0414(3) 0.0399(3) 0.0421(3) -0.0050(2) -0.0006(2) -0.0098(2)
O9 0.0417(11) 0.0391(11) 0.0412(10) -0.0054(9) -0.0009(9) -0.0089(9)
O10 0.0492(12) 0.0439(12) 0.0481(12) -0.0043(9) -0.0070(10) -0.0139(10)
V2 0.0468(3) 0.0376(3) 0.0442(3) -0.0031(2) -0.0033(2) -0.0111(2)
O12 0.0476(12) 0.0407(12) 0.0459(11) -0.0003(9) -0.0026(9) -0.0127(10)
O13 0.0529(13) 0.0490(13) 0.0546(13) -0.0020(10) -0.0083(11) -0.0147(11)
O1 0.0412(11) 0.0486(13) 0.0459(11) -0.0064(9) -0.0010(9) -0.0129(10)
O2 0.0391(11) 0.0440(12) 0.0488(12) -0.0057(9) -0.0060(9) -0.0096(9)
O3 0.0387(11) 0.0375(11) 0.0467(11) -0.0001(9) -0.0022(9) -0.0110(9)
O4 0.0454(11) 0.0371(11) 0.0381(10) -0.0008(8) -0.0013(9) -0.0129(9)
O5 0.0509(13) 0.0370(11) 0.0468(11) -0.0059(9) -0.0053(10) -0.0119(9)
O6 0.0506(12) 0.0413(12) 0.0481(12) -0.0037(9) -0.0049(10) -0.0139(10)
O7 0.0546(13) 0.0450(12) 0.0438(12) 0.0002(9) -0.0028(10) -0.0143(10)
O8 0.0533(13) 0.0464(12) 0.0353(10) -0.0018(9) 0.0033(9) -0.0141(10)
C1 0.0413(16) 0.0476(18) 0.0437(16) -0.0090(14) 0.0029(13) -0.0111(14)
C2 0.0498(18) 0.0427(17) 0.0420(16) -0.0060(13) 0.0002(13) -0.0084(14)
C3 0.070(2) 0.050(2) 0.0425(17) -0.0067(15) -0.0035(16) -0.0158(17)
C4 0.072(2) 0.0458(19) 0.0496(19) -0.0117(15) 0.0012(17) -0.0118(17)
C5 0.065(2) 0.0451(19) 0.0510(19) -0.0079(15) 0.0008(16) -0.0071(16)
C6 0.0419(16) 0.0444(18) 0.0486(17) -0.0077(14) 0.0033(13) -0.0052(14)
C7 0.115(4) 0.055(2) 0.054(2) -0.0135(18) -0.009(2) -0.023(2)
C8 0.192(7) 0.080(3) 0.054(3) -0.019(2) -0.002(3) -0.045(4)
C9 0.145(5) 0.056(3) 0.081(3) -0.025(2) -0.019(3) -0.011(3)
C10 0.151(6) 0.089(4) 0.087(3) -0.015(3) -0.047(4) -0.044(4)
C11 0.0446(17) 0.0495(19) 0.0547(19) -0.0076(15) -0.0054(15) -0.0012(15)
C12 0.0406(16) 0.0378(16) 0.0534(18) -0.0017(13) -0.0117(14) -0.0058(13)
C13 0.0388(16) 0.0438(18) 0.0510(17) -0.0053(14) -0.0097(13) 0.0002(13)
C14 0.0500(18) 0.0423(18) 0.0525(18) -0.0068(14) -0.0097(15) -0.0002(14)
C15 0.056(2) 0.0395(17) 0.060(2) -0.0056(15) -0.0180(16) -0.0049(15)
C16 0.0479(17) 0.0427(17) 0.0541(18) -0.0019(14) -0.0135(14) -0.0112(14)
C17 0.0398(16) 0.0390(16) 0.0482(16) -0.0038(13) -0.0106(13) -0.0034(13)
C18 0.067(2) 0.0434(19) 0.073(2) -0.0109(16) -0.0196(18) -0.0099(16)
C19 0.093(5) 0.066(5) 0.104(5) -0.040(4) -0.004(4) -0.018(4)
C20 0.142(8) 0.045(4) 0.097(4) 0.003(3) -0.043(5) -0.034(5)
C21 0.084(4) 0.061(4) 0.123(7) -0.023(4) -0.040(5) -0.017(3)
C19X 0.090(9) 0.040(8) 0.106(16) -0.008(9) -0.037(8) -0.006(6)
C20X 0.119(15) 0.057(14) 0.083(9) -0.004(8) -0.019(9) -0.042(12)
C21X 0.098(15) 0.061(11) 0.090(11) -0.001(10) -0.042(11) -0.035(11)
C22 0.0441(16) 0.0416(17) 0.0467(16) -0.0035(13) -0.0074(13) -0.0120(13)
C23 0.0396(15) 0.0319(14) 0.0418(15) -0.0031(12) -0.0019(12) -0.0095(12)
C24 0.0421(16) 0.0384(16) 0.0464(16) -0.0033(13) -0.0059(13) -0.0101(13)
C25 0.0514(19) 0.0501(19) 0.0548(19) 0.0090(15) -0.0154(15) -0.0167(15)
C26 0.056(2) 0.060(2) 0.060(2) 0.0175(17) -0.0173(17) -0.0263(17)
C27 0.0454(17) 0.0501(19) 0.0523(18) 0.0047(15) -0.0094(14) -0.0196(15)
C28 0.0434(16) 0.0332(15) 0.0441(15) -0.0038(12) -0.0052(13) -0.0119(12)
C29 0.088(3) 0.104(3) 0.083(3) 0.049(3) -0.033(2) -0.053(3)
C30 0.140(7) 0.064(4) 0.101(7) 0.046(4) -0.061(6) -0.062(4)
C31 0.073(6) 0.098(7) 0.061(4) 0.034(4) -0.006(4) -0.019(5)
C32 0.118(8) 0.155(14) 0.148(12) 0.104(11) -0.071(9) -0.101(9)
C30X 0.118(10) 0.069(7) 0.109(9) 0.025(5) -0.010(7) -0.047(7)
C31X 0.108(8) 0.177(16) 0.128(11) 0.111(11) -0.061(9) -0.076(9)
C32X 0.098(6) 0.093(7) 0.060(5) 0.029(4) -0.001(4) -0.047(5)
C33 0.0400(15) 0.0353(15) 0.0429(15) -0.0028(12) -0.0060(12) -0.0112(12)
C34 0.0333(14) 0.0398(16) 0.0381(14) -0.0032(12) 0.0014(11) -0.0074(12)
C35 0.0380(15) 0.0370(15) 0.0419(15) -0.0018(12) -0.0049(12) -0.0103(12)
C36 0.0422(16) 0.0398(16) 0.0449(16) -0.0015(13) -0.0021(13) -0.0146(13)
C37 0.0442(17) 0.0450(18) 0.0466(17) -0.0056(14) 0.0032(14) -0.0156(14)
C38 0.0471(17) 0.0391(17) 0.0461(16) -0.0063(13) 0.0019(14) -0.0107(14)
C39 0.0382(15) 0.0357(15) 0.0456(16) -0.0024(12) -0.0013(12) -0.0090(12)
C40 0.0533(19) 0.052(2) 0.0516(19) -0.0115(15) 0.0113(15) -0.0187(16)
C41 0.080(3) 0.097(3) 0.053(2) -0.016(2) 0.009(2) -0.040(3)
C42 0.069(2) 0.072(3) 0.060(2) -0.0174(19) 0.0217(19) -0.031(2)
C43 0.058(2) 0.067(3) 0.076(3) -0.013(2) 0.021(2) -0.010(2)
C44 0.0447(16) 0.0328(15) 0.0476(16) -0.0041(12) 0.0019(13) -0.0076(13)
C45 0.0497(18) 0.0384(16) 0.0400(15) -0.0070(12) -0.0012(13) -0.0101(14)
C46 0.0455(17) 0.0365(16) 0.0407(15) -0.0061(12) 0.0022(13) -0.0096(13)
C47 0.0496(18) 0.0401(17) 0.0527(18) -0.0058(14) -0.0034(14) -0.0124(14)
C48 0.0486(19) 0.0452(19) 0.062(2) -0.0075(15) -0.0066(16) -0.0073(15)
C49 0.0539(19) 0.0373(17) 0.0528(18) -0.0039(14) -0.0045(15) -0.0046(14)
C50 0.0522(18) 0.0338(16) 0.0407(15) -0.0075(12) 0.0015(13) -0.0059(13)
C51 0.053(2) 0.060(2) 0.097(3) -0.007(2) -0.019(2) -0.0079(18)
C52 0.064(4) 0.070(4) 0.142(9) -0.019(4) -0.038(5) -0.012(3)
C53 0.051(4) 0.100(6) 0.108(6) -0.041(5) -0.008(4) -0.011(4)
C54 0.081(5) 0.128(8) 0.100(5) 0.013(5) -0.041(4) -0.035(5)
C52X 0.045(6) 0.092(9) 0.127(9) 0.015(8) -0.014(7) -0.026(6)
C53X 0.067(9) 0.066(6) 0.20(2) 0.017(8) -0.038(13) -0.006(6)
C54X 0.080(10) 0.185(19) 0.119(10) -0.025(11) -0.031(9) -0.057(11)
C55 0.0560(19) 0.0359(16) 0.0481(17) -0.0083(13) -0.0019(14) -0.0088(14)
C56 0.0503(18) 0.0361(16) 0.0486(17) -0.0046(13) -0.0037(14) -0.0121(14)
C57 0.0526(18) 0.0302(15) 0.0501(17) -0.0059(13) -0.0017(14) -0.0088(13)
C58 0.055(2) 0.0404(18) 0.0513(18) -0.0056(14) 0.0012(15) -0.0057(15)
C59 0.056(2) 0.0437(18) 0.0515(18) -0.0027(14) -0.0042(15) -0.0048(15)
C60 0.0543(19) 0.0421(18) 0.0435(16) -0.0013(13) 0.0004(14) -0.0074(15)
C61 0.0510(18) 0.0320(15) 0.0503(17) -0.0021(13) 0.0004(14) -0.0099(13)
C62 0.054(2) 0.062(2) 0.055(2) 0.0013(17) -0.0010(16) 0.0031(18)
C63 0.078(3) 0.087(3) 0.083(3) 0.007(3) -0.030(2) -0.021(3)
C64 0.064(2) 0.056(2) 0.084(3) 0.009(2) -0.010(2) 0.0010(19)
C65 0.080(3) 0.117(4) 0.056(2) -0.004(3) -0.013(2) 0.021(3)
C66 0.0480(18) 0.0412(17) 0.0480(17) -0.0008(14) 0.0013(14) -0.0114(14)
C67 0.0454(17) 0.0431(17) 0.0393(15) 0.0033(13) -0.0003(13) -0.0096(14)
C68 0.0428(17) 0.0399(17) 0.0489(17) 0.0052(13) -0.0004(13) -0.0067(13)
C69 0.0535(19) 0.0418(18) 0.0513(18) 0.0005(14) 0.0056(15) -0.0113(15)
C70 0.0512(19) 0.048(2) 0.0480(18) 0.0041(15) 0.0027(15) -0.0057(15)
C71 0.056(2) 0.053(2) 0.0426(17) 0.0017(14) -0.0012(15) -0.0125(16)
C72 0.0496(18) 0.0458(18) 0.0464(17) -0.0002(14) -0.0033(14) -0.0084(15)
C73 0.071(2) 0.054(2) 0.051(2) 0.0085(17) 0.0012(18) -0.0101(19)
C74 0.084(3) 0.105(4) 0.092(4) 0.049(3) -0.008(3) 0.004(3)
C75 0.139(5) 0.073(3) 0.054(2) 0.006(2) 0.010(3) -0.053(3)
C76 0.090(3) 0.069(3) 0.046(2) 0.0058(18) 0.0006(19) -0.026(2)
C77 0.060(2) 0.056(2) 0.0452(17) 0.0002(15) -0.0077(15) -0.0208(17)
C78 0.0568(19) 0.0444(17) 0.0354(15) -0.0081(13) 0.0027(13) -0.0174(15)
C79 0.0565(19) 0.0442(17) 0.0396(15) -0.0023(13) -0.0038(14) -0.0185(15)
C80 0.069(2) 0.0505(19) 0.0371(16) -0.0036(14) -0.0021(15) -0.0217(17)
C81 0.063(2) 0.053(2) 0.0404(17) -0.0089(14) 0.0050(15) -0.0225(17)
C82 0.0561(19) 0.0502(19) 0.0413(16) -0.0095(14) 0.0002(14) -0.0150(16)
C83 0.0553(19) 0.0410(17) 0.0400(16) -0.0070(13) -0.0010(14) -0.0129(14)
C84 0.068(2) 0.076(3) 0.0400(17) -0.0079(17) 0.0096(16) -0.028(2)
C85 0.100(4) 0.133(5) 0.049(2) 0.004(3) 0.011(2) -0.033(4)
C86 0.078(3) 0.091(3) 0.073(3) -0.015(2) 0.019(2) -0.033(3)
C87 0.120(4) 0.110(4) 0.072(3) -0.046(3) 0.039(3) -0.055(4)
C88 0.062(2) 0.0424(18) 0.0434(17) -0.0062(14) -0.0049(15) -0.0086(15)
O14 0.0520(13) 0.0462(13) 0.0486(12) -0.0118(10) -0.0073(10) -0.0096(10)
C89 0.128(5) 0.092(4) 0.182(7) -0.087(5) -0.074(5) 0.019(4)
C90 0.117(5) 0.085(4) 0.138(5) -0.048(4) -0.053(4) 0.009(3)
C91 0.129(5) 0.100(4) 0.115(5) -0.034(4) -0.042(4) -0.030(4)
O15 0.0515(13) 0.0466(13) 0.0480(12) -0.0025(10) -0.0036(10) -0.0132(10)
C92 0.076(3) 0.064(3) 0.082(3) 0.001(2) -0.022(2) -0.031(2)
C93 0.148(6) 0.133(5) 0.100(4) -0.017(4) -0.031(4) -0.077(5)
C94 0.083(4) 0.137(6) 0.173(7) -0.044(5) 0.013(4) -0.058(4)
N1 0.0443(14) 0.0396(14) 0.0438(14) -0.0084(11) -0.0021(11) -0.0081(11)
C95 0.0471(17) 0.0409(17) 0.0434(16) -0.0036(14) -0.0042(14) -0.0041(14)
C96 0.073(2) 0.048(2) 0.063(2) -0.0105(16) -0.0267(19) -0.0113(18)
N2 0.0464(15) 0.0460(16) 0.0493(15) -0.0040(12) -0.0009(12) -0.0144(12)
C97 0.061(2) 0.048(2) 0.058(2) 0.0115(16) -0.0116(18) -0.0238(17)
C98 0.087(3) 0.086(3) 0.107(4) 0.039(3) -0.049(3) -0.051(3)
N3 0.063(2) 0.080(3) 0.069(2) -0.0199(19) -0.0055(17) -0.0019(19)
C99 0.053(2) 0.071(3) 0.054(2) -0.0188(19) -0.0104(17) 0.0061(19)
C100 0.076(3) 0.071(3) 0.085(3) -0.020(2) -0.035(2) 0.001(2)
N4 0.256(12) 0.233(12) 0.51(2) -0.093(13) -0.271(15) 0.008(8)
C101 0.160(8) 0.135(7) 0.246(10) -0.037(7) -0.108(8) -0.051(5)
C102 0.121(6) 0.139(7) 0.224(10) -0.029(6) -0.055(6) -0.057(4)
N5 0.266(10) 0.222(9) 0.159(6) -0.060(6) -0.133(7) 0.006(7)
C103 0.134(5) 0.114(5) 0.118(5) -0.028(4) -0.066(4) 0.003(4)
C104 0.072(3) 0.068(3) 0.080(3) -0.013(2) -0.013(2) -0.010(2)
N6 0.200(10) 0.230(11) 0.210(10) 0.034(8) -0.061(8) -0.043(8)
C105 0.133(8) 0.231(12) 0.144(8) 0.025(7) -0.016(6) -0.047(8)
C106 0.178(10) 0.255(12) 0.184(10) 0.065(9) -0.063(8) -0.072(9)
N7 0.171(8) 0.251(12) 0.285(13) -0.093(10) 0.015(9) -0.082(9)
C107 0.143(7) 0.164(8) 0.164(8) -0.041(7) -0.022(7) -0.014(7)
C108 0.149(10) 0.50(3) 0.222(13) -0.113(16) 0.015(9) -0.103(13)
N8 0.195(9) 0.296(14) 0.296(14) 0.027(11) -0.023(10) -0.124(11)
C109 0.226(13) 0.44(2) 0.286(18) -0.073(18) 0.025(14) -0.178(18)
C110 0.208(11) 0.41(2) 0.33(2) -0.142(19) 0.073(14) -0.171(16)

loop_
_atom_type_symbol
_atom_type_description
_atom_type_scat_dispersion_real
_atom_type_scat_dispersion_imag
_atom_type_scat_source
C C 0.0181 0.0091 'International Tables Vol C Tables 4.2.6.8 and 6.1.1.4'
H H 0.0000 0.0000 'International Tables Vol C Tables 4.2.6.8 and 6.1.1.4'
N N 0.0311 0.0180 'International Tables Vol C Tables 4.2.6.8 and 6.1.1.4'
O O 0.0492 0.0322 'International Tables Vol C Tables 4.2.6.8 and 6.1.1.4'
V V 0.0687 2.1097 'International Tables Vol C Tables 4.2.6.8 and 6.1.1.4'
Nb Nb -0.1121 2.4826 'International Tables Vol C Tables 4.2.6.8 and 6.1.1.4'

loop_
_geom_angle_atom_site_label_1
_geom_angle_atom_site_label_2
_geom_angle_atom_site_label_3
_geom_angle
_geom_angle_site_symmetry_1
_geom_angle_site_symmetry_3
_geom_angle_publ_flag
O14 Nb1 O11 95.58(10) . . ?
O14 Nb1 O3 95.99(10) . . ?
O11 Nb1 O3 168.36(10) . . ?
O14 Nb1 O4 100.90(10) . . ?
O11 Nb1 O4 90.46(8) . . ?
O3 Nb1 O4 88.58(8) . . ?
O14 Nb1 O9 94.86(9) . . ?
O11 Nb1 O9 90.87(9) . . ?
O3 Nb1 O9 86.91(8) . . ?
O4 Nb1 O9 163.97(9) . . ?
O14 Nb1 N1 173.79(10) . . ?
O11 Nb1 N1 83.01(9) . . ?
O3 Nb1 N1 85.35(9) . . ?
O4 Nb1 N1 85.18(9) . . ?
O9 Nb1 N1 79.14(9) . . ?
Nb1 O11 Nb2 162.73(14) . . ?
O15 Nb2 O8 99.26(10) . . ?
O15 Nb2 O11 93.72(10) . . ?
O8 Nb2 O11 91.48(9) . . ?
O15 Nb2 O7 96.45(10) . . ?
O8 Nb2 O7 89.95(9) . . ?
O11 Nb2 O7 169.36(10) . . ?
O15 Nb2 O12 98.11(10) . . ?
O8 Nb2 O12 162.37(10) . . ?
O11 Nb2 O12 90.37(9) . . ?
O7 Nb2 O12 85.14(9) . . ?
O15 Nb2 N2 175.32(9) . . ?
O8 Nb2 N2 83.90(10) . . ?
O11 Nb2 N2 82.70(10) . . ?
O7 Nb2 N2 86.97(10) . . ?
O12 Nb2 N2 78.96(9) . . ?
O10 V1 O9 110.26(11) . . ?
O10 V1 O1 108.96(11) . . ?
O9 V1 O1 110.65(10) . . ?
O10 V1 O2 107.95(11) . . ?
O9 V1 O2 109.27(10) . . ?
O1 V1 O2 109.71(10) . . ?
V1 O9 Nb1 159.62(13) . . ?
O13 V2 O12 111.69(12) . . ?
O13 V2 O5 108.60(12) . . ?
O12 V2 O5 110.70(11) . . ?
O13 V2 O6 106.50(12) . . ?
O12 V2 O6 111.89(11) . . ?
O5 V2 O6 107.24(10) . . ?
V2 O12 Nb2 158.93(14) . . ?
C1 O1 V1 121.52(19) . . ?
C12 O2 V1 119.1(2) . . ?
C23 O3 Nb1 164.06(19) . . ?
C34 O4 Nb1 143.69(19) . . ?
C45 O5 V2 117.86(19) . . ?
C56 O6 V2 123.4(2) . . ?
C67 O7 Nb2 161.6(2) . . ?
C78 O8 Nb2 147.4(2) . . ?
O1 C1 C6 120.6(3) . . ?
O1 C1 C2 117.5(3) . . ?
C6 C1 C2 121.9(3) . . ?
C3 C2 C1 117.8(3) . . ?
C3 C2 C88 125.0(3) . . ?
C1 C2 C88 117.1(3) . . ?
C2 C3 C4 122.7(4) . . ?
C2 C3 H3 118.7 . . ?
C4 C3 H3 118.7 . . ?
C5 C4 C3 116.7(3) . . ?
C5 C4 C7 123.2(3) . . ?
C3 C4 C7 120.0(4) . . ?
C6 C5 C4 123.0(3) . . ?
C6 C5 H5 118.5 . . ?
C4 C5 H5 118.5 . . ?
C1 C6 C5 118.0(3) . . ?
C1 C6 C11 121.2(3) . . ?
C5 C6 C11 120.7(3) . . ?
C4 C7 C9 112.5(4) . . ?
C4 C7 C10 109.0(4) . . ?
C9 C7 C10 108.5(5) . . ?
C4 C7 C8 110.1(4) . . ?
C9 C7 C8 108.3(4) . . ?
C10 C7 C8 108.4(5) . . ?
C7 C8 H8A 109.5 . . ?
C7 C8 H8B 109.5 . . ?
H8A C8 H8B 109.5 . . ?
C7 C8 H8C 109.5 . . ?
H8A C8 H8C 109.5 . . ?
H8B C8 H8C 109.5 . . ?
C7 C9 H9A 109.5 . . ?
C7 C9 H9B 109.5 . . ?
H9A C9 H9B 109.5 . . ?
C7 C9 H9C 109.5 . . ?
H9A C9 H9C 109.5 . . ?
H9B C9 H9C 109.5 . . ?
C7 C10 H10A 109.5 . . ?
C7 C10 H10B 109.5 . . ?
H10A C10 H10B 109.5 . . ?
C7 C10 H10C 109.5 . . ?
H10A C10 H10C 109.5 . . ?
H10B C10 H10C 109.5 . . ?
C13 C11 C6 109.8(3) . . ?
C13 C11 H11A 109.7 . . ?
C6 C11 H11A 109.7 . . ?
C13 C11 H11B 109.7 . . ?
C6 C11 H11B 109.7 . . ?
H11A C11 H11B 108.2 . . ?
O2 C12 C13 120.2(3) . . ?
O2 C12 C17 118.8(3) . . ?
C13 C12 C17 121.0(3) . . ?
C12 C13 C14 118.0(3) . . ?
C12 C13 C11 121.8(3) . . ?
C14 C13 C11 120.1(3) . . ?
C15 C14 C13 123.4(3) . . ?
C15 C14 H14 118.3 . . ?
C13 C14 H14 118.3 . . ?
C14 C15 C16 116.4(3) . . ?
C14 C15 C18 123.7(3) . . ?
C16 C15 C18 119.9(3) . . ?
C17 C16 C15 122.5(3) . . ?
C17 C16 H16 118.8 . . ?
C15 C16 H16 118.8 . . ?
C16 C17 C12 118.8(3) . . ?
C16 C17 C22 121.0(3) . . ?
C12 C17 C22 120.2(3) . . ?
C21X C18 C19X 110.7(13) . . ?
C20 C18 C15 110.2(5) . . ?
C21X C18 C15 110.4(9) . . ?
C19X C18 C15 108.6(9) . . ?
C20 C18 C19 109.7(5) . . ?
C15 C18 C19 111.7(4) . . ?
C20 C18 C21 110.5(6) . . ?
C15 C18 C21 107.3(4) . . ?
C19 C18 C21 107.4(5) . . ?
C21X C18 C20X 107.5(12) . . ?
C19X C18 C20X 106.7(11) . . ?
C15 C18 C20X 112.9(10) . . ?
C18 C19 H19A 109.5 . . ?
C18 C19 H19B 109.5 . . ?
H19A C19 H19B 109.5 . . ?
C18 C19 H19C 109.5 . . ?
H19A C19 H19C 109.5 . . ?
H19B C19 H19C 109.5 . . ?
C18 C20 H20A 109.5 . . ?
C18 C20 H20B 109.5 . . ?
H20A C20 H20B 109.5 . . ?
C18 C20 H20C 109.5 . . ?
H20A C20 H20C 109.5 . . ?
H20B C20 H20C 109.5 . . ?
C18 C21 H21A 109.5 . . ?
C18 C21 H21B 109.5 . . ?
H21A C21 H21B 109.5 . . ?
C18 C21 H21C 109.5 . . ?
H21A C21 H21C 109.5 . . ?
H21B C21 H21C 109.5 . . ?
C18 C19X H19D 109.5 . . ?
C18 C19X H19E 109.5 . . ?
H19D C19X H19E 109.5 . . ?
C18 C19X H19F 109.5 . . ?
H19D C19X H19F 109.5 . . ?
H19E C19X H19F 109.5 . . ?
C18 C20X H20D 109.5 . . ?
C18 C20X H20E 109.5 . . ?
H20D C20X H20E 109.5 . . ?
C18 C20X H20F 109.5 . . ?
H20D C20X H20F 109.5 . . ?
H20E C20X H20F 109.5 . . ?
C18 C21X H21D 109.5 . . ?
C18 C21X H21E 109.5 . . ?
H21D C21X H21E 109.5 . . ?
C18 C21X H21F 109.5 . . ?
H21D C21X H21F 109.5 . . ?
H21E C21X H21F 109.5 . . ?
C24 C22 C17 112.7(3) . . ?
C24 C22 H22A 109.1 . . ?
C17 C22 H22A 109.1 . . ?
C24 C22 H22B 109.1 . . ?
C17 C22 H22B 109.1 . . ?
H22A C22 H22B 107.8 . . ?
O3 C23 C24 119.6(3) . . ?
O3 C23 C28 119.8(3) . . ?
C24 C23 C28 120.6(3) . . ?
C25 C24 C23 118.9(3) . . ?
C25 C24 C22 121.9(3) . . ?
C23 C24 C22 119.1(3) . . ?
C24 C25 C26 122.8(3) . . ?
C24 C25 H25 118.6 . . ?
C26 C25 H25 118.6 . . ?
C25 C26 C27 117.0(3) . . ?
C25 C26 C29 121.4(3) . . ?
C27 C26 C29 121.6(3) . . ?
C28 C27 C26 122.1(3) . . ?
C28 C27 H27 119.0 . . ?
C26 C27 H27 119.0 . . ?
C27 C28 C23 118.6(3) . . ?
C27 C28 C33 120.5(3) . . ?
C23 C28 C33 120.8(3) . . ?
C32 C29 C31 119.4(8) . . ?
C31X C29 C26 117.7(6) . . ?
C32 C29 C26 114.8(5) . . ?
C31 C29 C26 107.9(5) . . ?
C31X C29 C30X 115.4(9) . . ?
C26 C29 C30X 106.8(6) . . ?
C32 C29 C30 104.4(9) . . ?
C31 C29 C30 103.6(6) . . ?
C26 C29 C30 105.1(4) . . ?
C31X C29 C32X 110.0(9) . . ?
C26 C29 C32X 107.1(4) . . ?
C30X C29 C32X 97.7(7) . . ?
C29 C30 H30A 109.5 . . ?
C29 C30 H30B 109.5 . . ?
H30A C30 H30B 109.5 . . ?
C29 C30 H30C 109.5 . . ?
H30A C30 H30C 109.5 . . ?
H30B C30 H30C 109.5 . . ?
C29 C31 H31A 109.5 . . ?
C29 C31 H31B 109.5 . . ?
H31A C31 H31B 109.5 . . ?
C29 C31 H31C 109.5 . . ?
H31A C31 H31C 109.5 . . ?
H31B C31 H31C 109.5 . . ?
C29 C32 H32A 109.5 . . ?
C29 C32 H32B 109.5 . . ?
H32A C32 H32B 109.5 . . ?
C29 C32 H32C 109.5 . . ?
H32A C32 H32C 109.5 . . ?
H32B C32 H32C 109.5 . . ?
C29 C30X H30D 109.5 . . ?
C29 C30X H30E 109.5 . . ?
H30D C30X H30E 109.5 . . ?
C29 C30X H30F 109.5 . . ?
H30D C30X H30F 109.5 . . ?
H30E C30X H30F 109.5 . . ?
C29 C31X H31D 109.5 . . ?
C29 C31X H31E 109.5 . . ?
H31D C31X H31E 109.5 . . ?
C29 C31X H31F 109.5 . . ?
H31D C31X H31F 109.5 . . ?
H31E C31X H31F 109.5 . . ?
C29 C32X H32D 109.5 . . ?
C29 C32X H32E 109.5 . . ?
H32D C32X H32E 109.5 . . ?
C29 C32X H32F 109.5 . . ?
H32D C32X H32F 109.5 . . ?
H32E C32X H32F 109.5 . . ?
C35 C33 C28 109.9(3) . . ?
C35 C33 H33A 109.7 . . ?
C28 C33 H33A 109.7 . . ?
C35 C33 H33B 109.7 . . ?
C28 C33 H33B 109.7 . . ?
H33A C33 H33B 108.2 . . ?
O4 C34 C35 120.4(3) . . ?
O4 C34 C39 118.5(3) . . ?
C35 C34 C39 121.1(3) . . ?
C34 C35 C36 118.1(3) . . ?
C34 C35 C33 122.0(3) . . ?
C36 C35 C33 119.8(3) . . ?
C37 C36 C35 122.9(3) . . ?
C37 C36 H36 118.6 . . ?
C35 C36 H36 118.6 . . ?
C36 C37 C38 117.3(3) . . ?
C36 C37 C40 122.9(3) . . ?
C38 C37 C40 119.8(3) . . ?
C37 C38 C39 122.4(3) . . ?
C37 C38 H38 118.8 . . ?
C39 C38 H38 118.8 . . ?
C38 C39 C34 118.3(3) . . ?
C38 C39 C44 120.6(3) . . ?
C34 C39 C44 121.0(3) . . ?
C42 C40 C41 110.0(4) . . ?
C42 C40 C43 108.3(4) . . ?
C41 C40 C43 108.4(4) . . ?
C42 C40 C37 112.4(3) . . ?
C41 C40 C37 108.6(3) . . ?
C43 C40 C37 109.1(3) . . ?
C40 C41 H41A 109.5 . . ?
C40 C41 H41B 109.5 . . ?
H41A C41 H41B 109.5 . . ?
C40 C41 H41C 109.5 . . ?
H41A C41 H41C 109.5 . . ?
H41B C41 H41C 109.5 . . ?
C40 C42 H42A 109.5 . . ?
C40 C42 H42B 109.5 . . ?
H42A C42 H42B 109.5 . . ?
C40 C42 H42C 109.5 . . ?
H42A C42 H42C 109.5 . . ?
H42B C42 H42C 109.5 . . ?
C40 C43 H43A 109.5 . . ?
C40 C43 H43B 109.5 . . ?
H43A C43 H43B 109.5 . . ?
C40 C43 H43C 109.5 . . ?
H43A C43 H43C 109.5 . . ?
H43B C43 H43C 109.5 . . ?
C39 C44 C46 116.5(3) . . ?
C39 C44 H44A 108.2 . . ?
C46 C44 H44A 108.2 . . ?
C39 C44 H44B 108.2 . . ?
C46 C44 H44B 108.2 . . ?
H44A C44 H44B 107.3 . . ?
O5 C45 C46 117.9(3) . . ?
O5 C45 C50 120.9(3) . . ?
C46 C45 C50 121.2(3) . . ?
C47 C46 C45 118.9(3) . . ?
C47 C46 C44 124.3(3) . . ?
C45 C46 C44 116.8(3) . . ?
C46 C47 C48 121.9(3) . . ?
C46 C47 H47 119.1 . . ?
C48 C47 H47 119.1 . . ?
C49 C48 C47 117.2(3) . . ?
C49 C48 C51 120.9(3) . . ?
C47 C48 C51 121.9(3) . . ?
C50 C49 C48 122.8(3) . . ?
C50 C49 H49 118.6 . . ?
C48 C49 H49 118.6 . . ?
C49 C50 C45 118.0(3) . . ?
C49 C50 C55 120.1(3) . . ?
C45 C50 C55 121.9(3) . . ?
C53 C51 C52 113.8(6) . . ?
C53X C51 C54X 117.8(12) . . ?
C53X C51 C48 114.2(9) . . ?
C53 C51 C48 111.1(5) . . ?
C52 C51 C48 114.6(4) . . ?
C54X C51 C48 109.3(7) . . ?
C53 C51 C54 104.7(6) . . ?
C52 C51 C54 104.0(6) . . ?
C48 C51 C54 107.7(4) . . ?
C53X C51 C52X 103.7(10) . . ?
C54X C51 C52X 104.9(11) . . ?
C48 C51 C52X 105.7(6) . . ?
C51 C52 H52A 109.5 . . ?
C51 C52 H52B 109.5 . . ?
H52A C52 H52B 109.5 . . ?
C51 C52 H52C 109.5 . . ?
H52A C52 H52C 109.5 . . ?
H52B C52 H52C 109.5 . . ?
C51 C53 H53A 109.5 . . ?
C51 C53 H53B 109.5 . . ?
H53A C53 H53B 109.5 . . ?
C51 C53 H53C 109.5 . . ?
H53A C53 H53C 109.5 . . ?
H53B C53 H53C 109.5 . . ?
C51 C54 H54A 109.5 . . ?
C51 C54 H54B 109.5 . . ?
H54A C54 H54B 109.5 . . ?
C51 C54 H54C 109.5 . . ?
H54A C54 H54C 109.5 . . ?
H54B C54 H54C 109.5 . . ?
C51 C52X H52D 109.5 . . ?
C51 C52X H52E 109.5 . . ?
H52D C52X H52E 109.5 . . ?
C51 C52X H52F 109.5 . . ?
H52D C52X H52F 109.5 . . ?
H52E C52X H52F 109.5 . . ?
C51 C53X H53D 109.5 . . ?
C51 C53X H53E 109.5 . . ?
H53D C53X H53E 109.5 . . ?
C51 C53X H53F 109.5 . . ?
H53D C53X H53F 109.5 . . ?
H53E C53X H53F 109.5 . . ?
C51 C54X H54D 109.5 . . ?
C51 C54X H54E 109.5 . . ?
H54D C54X H54E 109.5 . . ?
C51 C54X H54F 109.5 . . ?
H54D C54X H54F 109.5 . . ?
H54E C54X H54F 109.5 . . ?
C57 C55 C50 110.9(3) . . ?
C57 C55 H55A 109.5 . . ?
C50 C55 H55A 109.5 . . ?
C57 C55 H55B 109.5 . . ?
C50 C55 H55B 109.5 . . ?
H55A C55 H55B 108.1 . . ?
O6 C56 C61 118.6(3) . . ?
O6 C56 C57 120.2(3) . . ?
C61 C56 C57 121.2(3) . . ?
C56 C57 C58 118.0(3) . . ?
C56 C57 C55 121.7(3) . . ?
C58 C57 C55 120.2(3) . . ?
C59 C58 C57 122.7(3) . . ?
C59 C58 H58 118.6 . . ?
C57 C58 H58 118.6 . . ?
C58 C59 C60 117.0(3) . . ?
C58 C59 C62 120.8(3) . . ?
C60 C59 C62 122.2(3) . . ?
C61 C60 C59 122.2(3) . . ?
C61 C60 H60 118.9 . . ?
C59 C60 H60 118.9 . . ?
C60 C61 C56 118.7(3) . . ?
C60 C61 C66 121.4(3) . . ?
C56 C61 C66 119.9(3) . . ?
C59 C62 C65 112.1(3) . . ?
C59 C62 C63 111.1(3) . . ?
C65 C62 C63 109.5(4) . . ?
C59 C62 C64 107.9(4) . . ?
C65 C62 C64 107.6(4) . . ?
C63 C62 C64 108.4(3) . . ?
C62 C63 H63A 109.5 . . ?
C62 C63 H63B 109.5 . . ?
H63A C63 H63B 109.5 . . ?
C62 C63 H63C 109.5 . . ?
H63A C63 H63C 109.5 . . ?
H63B C63 H63C 109.5 . . ?
C62 C64 H64A 109.5 . . ?
C62 C64 H64B 109.5 . . ?
H64A C64 H64B 109.5 . . ?
C62 C64 H64C 109.5 . . ?
H64A C64 H64C 109.5 . . ?
H64B C64 H64C 109.5 . . ?
C62 C65 H65A 109.5 . . ?
C62 C65 H65B 109.5 . . ?
H65A C65 H65B 109.5 . . ?
C62 C65 H65C 109.5 . . ?
H65A C65 H65C 109.5 . . ?
H65B C65 H65C 109.5 . . ?
C68 C66 C61 112.9(3) . . ?
C68 C66 H66A 109.0 . . ?
C61 C66 H66A 109.0 . . ?
C68 C66 H66B 109.0 . . ?
C61 C66 H66B 109.0 . . ?
H66A C66 H66B 107.8 . . ?
O7 C67 C68 119.6(3) . . ?
O7 C67 C72 119.5(3) . . ?
C68 C67 C72 120.9(3) . . ?
C67 C68 C69 119.3(3) . . ?
C67 C68 C66 120.7(3) . . ?
C69 C68 C66 120.0(3) . . ?
C70 C69 C68 121.9(3) . . ?
C70 C69 H69 119.0 . . ?
C68 C69 H69 119.0 . . ?
C69 C70 C71 117.0(3) . . ?
C69 C70 C73 121.4(4) . . ?
C71 C70 C73 121.6(4) . . ?
C72 C71 C70 122.6(3) . . ?
C72 C71 H71 118.7 . . ?
C70 C71 H71 118.7 . . ?
C71 C72 C67 118.2(3) . . ?
C71 C72 C77 120.1(3) . . ?
C67 C72 C77 121.6(3) . . ?
C74 C73 C70 108.0(3) . . ?
C74 C73 C76 111.3(4) . . ?
C70 C73 C76 110.7(3) . . ?
C74 C73 C75 110.2(4) . . ?
C70 C73 C75 110.4(4) . . ?
C76 C73 C75 106.3(4) . . ?
C73 C74 H74A 109.5 . . ?
C73 C74 H74B 109.5 . . ?
H74A C74 H74B 109.5 . . ?
C73 C74 H74C 109.5 . . ?
H74A C74 H74C 109.5 . . ?
H74B C74 H74C 109.5 . . ?
C73 C75 H75A 109.5 . . ?
C73 C75 H75B 109.5 . . ?
H75A C75 H75B 109.5 . . ?
C73 C75 H75C 109.5 . . ?
H75A C75 H75C 109.5 . . ?
H75B C75 H75C 109.5 . . ?
C73 C76 H76A 109.5 . . ?
C73 C76 H76B 109.5 . . ?
H76A C76 H76B 109.5 . . ?
C73 C76 H76C 109.5 . . ?
H76A C76 H76C 109.5 . . ?
H76B C76 H76C 109.5 . . ?
C72 C77 C79 110.2(3) . . ?
C72 C77 H77A 109.6 . . ?
C79 C77 H77A 109.6 . . ?
C72 C77 H77B 109.6 . . ?
C79 C77 H77B 109.6 . . ?
H77A C77 H77B 108.1 . . ?
O8 C78 C79 119.9(3) . . ?
O8 C78 C83 118.9(3) . . ?
C79 C78 C83 121.2(3) . . ?
C78 C79 C80 118.4(3) . . ?
C78 C79 C77 122.6(3) . . ?
C80 C79 C77 118.9(3) . . ?
C81 C80 C79 122.4(3) . . ?
C81 C80 H80 118.8 . . ?
C79 C80 H80 118.8 . . ?
C80 C81 C82 117.7(3) . . ?
C80 C81 C84 122.4(3) . . ?
C82 C81 C84 119.9(3) . . ?
C83 C82 C81 121.7(3) . . ?
C83 C82 H82 119.1 . . ?
C81 C82 H82 119.1 . . ?
C82 C83 C78 118.5(3) . . ?
C82 C83 C88 121.0(3) . . ?
C78 C83 C88 120.2(3) . . ?
C87 C84 C86 110.5(4) . . ?
C87 C84 C81 109.2(3) . . ?
C86 C84 C81 109.9(3) . . ?
C87 C84 C85 110.2(4) . . ?
C86 C84 C85 106.3(4) . . ?
C81 C84 C85 110.7(4) . . ?
C84 C85 H85A 109.5 . . ?
C84 C85 H85B 109.5 . . ?
H85A C85 H85B 109.5 . . ?
C84 C85 H85C 109.5 . . ?
H85A C85 H85C 109.5 . . ?
H85B C85 H85C 109.5 . . ?
C84 C86 H86A 109.5 . . ?
C84 C86 H86B 109.5 . . ?
H86A C86 H86B 109.5 . . ?
C84 C86 H86C 109.5 . . ?
H86A C86 H86C 109.5 . . ?
H86B C86 H86C 109.5 . . ?
C84 C87 H87A 109.5 . . ?
C84 C87 H87B 109.5 . . ?
H87A C87 H87B 109.5 . . ?
C84 C87 H87C 109.5 . . ?
H87A C87 H87C 109.5 . . ?
H87B C87 H87C 109.5 . . ?
C2 C88 C83 118.4(3) . . ?
C2 C88 H88A 107.7 . . ?
C83 C88 H88A 107.7 . . ?
C2 C88 H88B 107.7 . . ?
C83 C88 H88B 107.7 . . ?
H88A C88 H88B 107.1 . . ?
C89 O14 Nb1 153.8(3) . . ?
C90 C89 O14 116.3(5) . . ?
C90 C89 C91 123.1(7) . . ?
O14 C89 C91 106.7(5) . . ?
C90 C89 H89 102.5 . . ?
O14 C89 H89 102.5 . . ?
C91 C89 H89 102.5 . . ?
C89 C90 H90A 109.5 . . ?
C89 C90 H90B 109.5 . . ?
H90A C90 H90B 109.5 . . ?
C89 C90 H90C 109.5 . . ?
H90A C90 H90C 109.5 . . ?
H90B C90 H90C 109.5 . . ?
C89 C91 H91A 109.5 . . ?
C89 C91 H91B 109.5 . . ?
H91A C91 H91B 109.5 . . ?
C89 C91 H91C 109.5 . . ?
H91A C91 H91C 109.5 . . ?
H91B C91 H91C 109.5 . . ?
C92 O15 Nb2 140.9(2) . . ?
C94 C92 O15 109.9(4) . . ?
C94 C92 C93 115.3(6) . . ?
O15 C92 C93 109.8(4) . . ?
C94 C92 H92 107.2 . . ?
O15 C92 H92 107.2 . . ?
C93 C92 H92 107.2 . . ?
C92 C93 H93A 109.5 . . ?
C92 C93 H93B 109.5 . . ?
H93A C93 H93B 109.5 . . ?
C92 C93 H93C 109.5 . . ?
H93A C93 H93C 109.5 . . ?
H93B C93 H93C 109.5 . . ?
C92 C94 H94A 109.5 . . ?
C92 C94 H94B 109.5 . . ?
H94A C94 H94B 109.5 . . ?
C92 C94 H94C 109.5 . . ?
H94A C94 H94C 109.5 . . ?
H94B C94 H94C 109.5 . . ?
C95 N1 Nb1 165.9(2) . . ?
N1 C95 C96 179.4(4) . . ?
C95 C96 H96A 109.5 . . ?
C95 C96 H96B 109.5 . . ?
H96A C96 H96B 109.5 . . ?
C95 C96 H96C 109.5 . . ?
H96A C96 H96C 109.5 . . ?
H96B C96 H96C 109.5 . . ?
C97 N2 Nb2 167.3(3) . . ?
N2 C97 C98 178.9(5) . . ?
C97 C98 H98A 109.5 . . ?
C97 C98 H98B 109.5 . . ?
H98A C98 H98B 109.5 . . ?
C97 C98 H98C 109.5 . . ?
H98A C98 H98C 109.5 . . ?
H98B C98 H98C 109.5 . . ?
N3 C99 C100 179.4(5) . . ?
C99 C100 H10D 109.5 . . ?
C99 C100 H10E 109.5 . . ?
H10D C100 H10E 109.5 . . ?
C99 C100 H10F 109.5 . . ?
H10D C100 H10F 109.5 . . ?
H10E C100 H10F 109.5 . . ?
N4 C101 C102 177.1(11) . . ?
C101 C102 H10G 109.5 . . ?
C101 C102 H10H 109.5 . . ?
H10G C102 H10H 109.5 . . ?
C101 C102 H10I 109.5 . . ?
H10G C102 H10I 109.5 . . ?
H10H C102 H10I 109.5 . . ?
N5 C103 C104 175.6(11) . . ?
C103 C104 H10J 109.5 . . ?
C103 C104 H10K 109.5 . . ?
H10J C104 H10K 109.5 . . ?
C103 C104 H10L 109.5 . . ?
H10J C104 H10L 109.5 . . ?
H10K C104 H10L 109.5 . . ?
N6 C105 C106 174.4(13) . . ?
C105 C106 H10M 109.5 . . ?
C105 C106 H10N 109.5 . . ?
H10M C106 H10N 109.5 . . ?
C105 C106 H10O 109.5 . . ?
H10M C106 H10O 109.5 . . ?
H10N C106 H10O 109.5 . . ?
N7 C107 C108 171.0(16) . . ?
C107 C108 H10P 109.5 . . ?
C107 C108 H10Q 109.5 . . ?
H10P C108 H10Q 109.5 . . ?
C107 C108 H10R 109.5 . . ?
H10P C108 H10R 109.5 . . ?
H10Q C108 H10R 109.5 . . ?
N8 C109 C110 162(2) . . ?
C109 C110 H11C 109.5 . . ?
C109 C110 H11D 109.5 . . ?
H11C C110 H11D 109.5 . . ?
C109 C110 H11E 109.5 . . ?
H11C C110 H11E 109.5 . . ?
H11D C110 H11E 109.5 . . ?

loop_
_geom_bond_atom_site_label_1
_geom_bond_atom_site_label_2
_geom_bond_distance
_geom_bond_site_symmetry_2
_geom_bond_publ_flag
Nb1 O14 1.846(2) . ?
Nb1 O11 1.911(2) . ?
Nb1 O3 1.929(2) . ?
Nb1 O4 1.929(2) . ?
Nb1 O9 2.023(2) . ?
Nb1 N1 2.324(3) . ?
O11 Nb2 1.921(2) . ?
Nb2 O15 1.854(2) . ?
Nb2 O8 1.914(2) . ?
Nb2 O7 1.929(2) . ?
Nb2 O12 2.026(2) . ?
Nb2 N2 2.339(3) . ?
V1 O10 1.603(2) . ?
V1 O9 1.705(2) . ?
V1 O1 1.804(2) . ?
V1 O2 1.814(2) . ?
V2 O13 1.598(3) . ?
V2 O12 1.716(2) . ?
V2 O5 1.790(2) . ?
V2 O6 1.800(2) . ?
O1 C1 1.386(4) . ?
O2 C12 1.379(4) . ?
O3 C23 1.359(3) . ?
O4 C34 1.370(3) . ?
O5 C45 1.380(4) . ?
O6 C56 1.381(4) . ?
O7 C67 1.360(4) . ?
O8 C78 1.372(4) . ?
C1 C6 1.391(5) . ?
C1 C2 1.407(5) . ?
C2 C3 1.389(5) . ?
C2 C88 1.508(5) . ?
C3 C4 1.411(5) . ?
C3 H3 0.9500 . ?
C4 C5 1.394(6) . ?
C4 C7 1.528(6) . ?
C5 C6 1.394(5) . ?
C5 H5 0.9500 . ?
C6 C11 1.516(5) . ?
C7 C9 1.532(7) . ?
C7 C10 1.540(8) . ?
C7 C8 1.542(6) . ?
C8 H8A 0.9800 . ?
C8 H8B 0.9800 . ?
C8 H8C 0.9800 . ?
C9 H9A 0.9800 . ?
C9 H9B 0.9800 . ?
C9 H9C 0.9800 . ?
C10 H10A 0.9800 . ?
C10 H10B 0.9800 . ?
C10 H10C 0.9800 . ?
C11 C13 1.516(5) . ?
C11 H11A 0.9900 . ?
C11 H11B 0.9900 . ?
C12 C13 1.394(5) . ?
C12 C17 1.401(5) . ?
C13 C14 1.397(5) . ?
C14 C15 1.388(5) . ?
C14 H14 0.9500 . ?
C15 C16 1.412(5) . ?
C15 C18 1.527(5) . ?
C16 C17 1.384(5) . ?
C16 H16 0.9500 . ?
C17 C22 1.524(4) . ?
C18 C20 1.505(7) . ?
C18 C21X 1.519(13) . ?
C18 C19X 1.524(12) . ?
C18 C19 1.531(7) . ?
C18 C21 1.537(7) . ?
C18 C20X 1.538(15) . ?
C19 H19A 0.9800 . ?
C19 H19B 0.9800 . ?
C19 H19C 0.9800 . ?
C20 H20A 0.9800 . ?
C20 H20B 0.9800 . ?
C20 H20C 0.9800 . ?
C21 H21A 0.9800 . ?
C21 H21B 0.9800 . ?
C21 H21C 0.9800 . ?
C19X H19D 0.9800 . ?
C19X H19E 0.9800 . ?
C19X H19F 0.9800 . ?
C20X H20D 0.9800 . ?
C20X H20E 0.9800 . ?
C20X H20F 0.9800 . ?
C21X H21D 0.9800 . ?
C21X H21E 0.9800 . ?
C21X H21F 0.9800 . ?
C22 C24 1.510(4) . ?
C22 H22A 0.9900 . ?
C22 H22B 0.9900 . ?
C23 C24 1.390(4) . ?
C23 C28 1.396(4) . ?
C24 C25 1.381(4) . ?
C25 C26 1.386(5) . ?
C25 H25 0.9500 . ?
C26 C27 1.397(5) . ?
C26 C29 1.525(5) . ?
C27 C28 1.395(4) . ?
C27 H27 0.9500 . ?
C28 C33 1.514(4) . ?
C29 C31X 1.416(11) . ?
C29 C32 1.473(10) . ?
C29 C31 1.515(11) . ?
C29 C30X 1.576(11) . ?
C29 C30 1.630(10) . ?
C29 C32X 1.642(10) . ?
C30 H30A 0.9800 . ?
C30 H30B 0.9800 . ?
C30 H30C 0.9800 . ?
C31 H31A 0.9800 . ?
C31 H31B 0.9800 . ?
C31 H31C 0.9800 . ?
C32 H32A 0.9800 . ?
C32 H32B 0.9800 . ?
C32 H32C 0.9800 . ?
C30X H30D 0.9800 . ?
C30X H30E 0.9800 . ?
C30X H30F 0.9800 . ?
C31X H31D 0.9800 . ?
C31X H31E 0.9800 . ?
C31X H31F 0.9800 . ?
C32X H32D 0.9800 . ?
C32X H32E 0.9800 . ?
C32X H32F 0.9800 . ?
C33 C35 1.511(4) . ?
C33 H33A 0.9900 . ?
C33 H33B 0.9900 . ?
C34 C35 1.389(4) . ?
C34 C39 1.401(4) . ?
C35 C36 1.397(4) . ?
C36 C37 1.382(4) . ?
C36 H36 0.9500 . ?
C37 C38 1.391(4) . ?
C37 C40 1.545(4) . ?
C38 C39 1.392(4) . ?
C38 H38 0.9500 . ?
C39 C44 1.505(4) . ?
C40 C42 1.510(5) . ?
C40 C41 1.532(6) . ?
C40 C43 1.544(6) . ?
C41 H41A 0.9800 . ?
C41 H41B 0.9800 . ?
C41 H41C 0.9800 . ?
C42 H42A 0.9800 . ?
C42 H42B 0.9800 . ?
C42 H42C 0.9800 . ?
C43 H43A 0.9800 . ?
C43 H43B 0.9800 . ?
C43 H43C 0.9800 . ?
C44 C46 1.516(4) . ?
C44 H44A 0.9900 . ?
C44 H44B 0.9900 . ?
C45 C46 1.394(5) . ?
C45 C50 1.398(4) . ?
C46 C47 1.382(5) . ?
C47 C48 1.403(5) . ?
C47 H47 0.9500 . ?
C48 C49 1.394(5) . ?
C48 C51 1.519(6) . ?
C49 C50 1.384(5) . ?
C49 H49 0.9500 . ?
C50 C55 1.518(5) . ?
C51 C53X 1.493(13) . ?
C51 C53 1.503(8) . ?
C51 C52 1.509(8) . ?
C51 C54X 1.510(12) . ?
C51 C54 1.618(8) . ?
C51 C52X 1.635(11) . ?
C52 H52A 0.9800 . ?
C52 H52B 0.9800 . ?
C52 H52C 0.9800 . ?
C53 H53A 0.9800 . ?
C53 H53B 0.9800 . ?
C53 H53C 0.9800 . ?
C54 H54A 0.9800 . ?
C54 H54B 0.9800 . ?
C54 H54C 0.9800 . ?
C52X H52D 0.9800 . ?
C52X H52E 0.9800 . ?
C52X H52F 0.9800 . ?
C53X H53D 0.9800 . ?
C53X H53E 0.9800 . ?
C53X H53F 0.9800 . ?
C54X H54D 0.9800 . ?
C54X H54E 0.9800 . ?
C54X H54F 0.9800 . ?
C55 C57 1.518(4) . ?
C55 H55A 0.9900 . ?
C55 H55B 0.9900 . ?
C56 C61 1.394(5) . ?
C56 C57 1.396(5) . ?
C57 C58 1.398(5) . ?
C58 C59 1.390(5) . ?
C58 H58 0.9500 . ?
C59 C60 1.403(5) . ?
C59 C62 1.529(5) . ?
C60 C61 1.390(5) . ?
C60 H60 0.9500 . ?
C61 C66 1.523(4) . ?
C62 C65 1.530(6) . ?
C62 C63 1.533(6) . ?
C62 C64 1.550(6) . ?
C63 H63A 0.9800 . ?
C63 H63B 0.9800 . ?
C63 H63C 0.9800 . ?
C64 H64A 0.9800 . ?
C64 H64B 0.9800 . ?
C64 H64C 0.9800 . ?
C65 H65A 0.9800 . ?
C65 H65B 0.9800 . ?
C65 H65C 0.9800 . ?
C66 C68 1.516(5) . ?
C66 H66A 0.9900 . ?
C66 H66B 0.9900 . ?
C67 C68 1.386(5) . ?
C67 C72 1.396(5) . ?
C68 C69 1.397(4) . ?
C69 C70 1.392(5) . ?
C69 H69 0.9500 . ?
C70 C71 1.403(5) . ?
C70 C73 1.526(5) . ?
C71 C72 1.395(5) . ?
C71 H71 0.9500 . ?
C72 C77 1.507(5) . ?
C73 C74 1.510(7) . ?
C73 C76 1.531(6) . ?
C73 C75 1.550(7) . ?
C74 H74A 0.9800 . ?
C74 H74B 0.9800 . ?
C74 H74C 0.9800 . ?
C75 H75A 0.9800 . ?
C75 H75B 0.9800 . ?
C75 H75C 0.9800 . ?
C76 H76A 0.9800 . ?
C76 H76B 0.9800 . ?
C76 H76C 0.9800 . ?
C77 C79 1.526(5) . ?
C77 H77A 0.9900 . ?
C77 H77B 0.9900 . ?
C78 C79 1.386(5) . ?
C78 C83 1.399(5) . ?
C79 C80 1.392(4) . ?
C80 C81 1.385(5) . ?
C80 H80 0.9500 . ?
C81 C82 1.396(5) . ?
C81 C84 1.542(4) . ?
C82 C83 1.392(4) . ?
C82 H82 0.9500 . ?
C83 C88 1.513(5) . ?
C84 C87 1.502(6) . ?
C84 C86 1.527(7) . ?
C84 C85 1.563(7) . ?
C85 H85A 0.9800 . ?
C85 H85B 0.9800 . ?
C85 H85C 0.9800 . ?
C86 H86A 0.9800 . ?
C86 H86B 0.9800 . ?
C86 H86C 0.9800 . ?
C87 H87A 0.9800 . ?
C87 H87B 0.9800 . ?
C87 H87C 0.9800 . ?
C88 H88A 0.9900 . ?
C88 H88B 0.9900 . ?
O14 C89 1.419(5) . ?
C89 C90 1.384(8) . ?
C89 C91 1.522(9) . ?
C89 H89 1.0000 . ?
C90 H90A 0.9800 . ?
C90 H90B 0.9800 . ?
C90 H90C 0.9800 . ?
C91 H91A 0.9800 . ?
C91 H91B 0.9800 . ?
C91 H91C 0.9800 . ?
O15 C92 1.447(5) . ?
C92 C94 1.426(7) . ?
C92 C93 1.453(7) . ?
C92 H92 1.0000 . ?
C93 H93A 0.9800 . ?
C93 H93B 0.9800 . ?
C93 H93C 0.9800 . ?
C94 H94A 0.9800 . ?
C94 H94B 0.9800 . ?
C94 H94C 0.9800 . ?
N1 C95 1.143(4) . ?
C95 C96 1.451(5) . ?
C96 H96A 0.9800 . ?
C96 H96B 0.9800 . ?
C96 H96C 0.9800 . ?
N2 C97 1.132(5) . ?
C97 C98 1.445(6) . ?
C98 H98A 0.9800 . ?
C98 H98B 0.9800 . ?
C98 H98C 0.9800 . ?
N3 C99 1.146(5) . ?
C99 C100 1.433(6) . ?
C100 H10D 0.9800 . ?
C100 H10E 0.9800 . ?
C100 H10F 0.9800 . ?
N4 C101 1.139(9) . ?
C101 C102 1.365(10) . ?
C102 H10G 0.9800 . ?
C102 H10H 0.9800 . ?
C102 H10I 0.9800 . ?
N5 C103 1.130(7) . ?
C103 C104 1.406(7) . ?
C104 H10J 0.9800 . ?
C104 H10K 0.9800 . ?
C104 H10L 0.9800 . ?
N6 C105 1.178(10) . ?
C105 C106 1.454(11) . ?
C106 H10M 0.9800 . ?
C106 H10N 0.9800 . ?
C106 H10O 0.9800 . ?
N7 C107 1.156(10) . ?
C107 C108 1.409(11) . ?
C108 H10P 0.9800 . ?
C108 H10Q 0.9800 . ?
C108 H10R 0.9800 . ?
N8 C109 1.202(12) . ?
C109 C110 1.411(13) . ?
C110 H11C 0.9800 . ?
C110 H11D 0.9800 . ?
C110 H11E 0.9800 . ?

loop_
_geom_hbond_atom_site_label_D
_geom_hbond_atom_site_label_H
_geom_hbond_atom_site_label_A
_geom_hbond_distance_DH
_geom_hbond_distance_HA
_geom_hbond_distance_DA
_geom_hbond_angle_DHA
_geom_hbond_site_symmetry_A
_geom_hbond_publ_flag
C96 H96A O13 0.98 2.43 3.298(5) 147.9 . yes
C96 H96B N3 0.98 2.50 3.336(6) 142.9 . yes
C98 H98B N4 0.98 2.54 3.493(13) 164.7 . yes
C98 H98C O10 0.98 2.41 3.208(5) 138.1 . yes
C102 H10G O6 0.98 2.36 3.259(8) 152.4 . yes
C104 H10K O15 0.98 2.64 3.183(5) 115.3 . yes
C106 H10M N6 0.98 2.61 3.531(16) 156.5 2_665 yes
C108 H10Q N6 0.98 2.61 3.480(19) 147.3 2_665 yes

loop_
_geom_torsion_atom_site_label_1
_geom_torsion_atom_site_label_2
_geom_torsion_atom_site_label_3
_geom_torsion_atom_site_label_4
_geom_torsion
_geom_torsion_site_symmetry_1
_geom_torsion_site_symmetry_2
_geom_torsion_site_symmetry_3
_geom_torsion_site_symmetry_4
_geom_torsion_publ_flag
O10 V1 O9 Nb1 22.1(4) . . . . ?
O1 V1 O9 Nb1 142.7(3) . . . . ?
O2 V1 O9 Nb1 -96.4(4) . . . . ?
O13 V2 O12 Nb2 27.7(4) . . . . ?
O5 V2 O12 Nb2 148.8(3) . . . . ?
O6 V2 O12 Nb2 -91.6(4) . . . . ?
O10 V1 O1 C1 166.7(2) . . . . ?
O9 V1 O1 C1 45.3(3) . . . . ?
O2 V1 O1 C1 -75.3(2) . . . . ?
O10 V1 O2 C12 -165.1(2) . . . . ?
O9 V1 O2 C12 -45.2(2) . . . . ?
O1 V1 O2 C12 76.3(2) . . . . ?
O13 V2 O5 C45 167.0(2) . . . . ?
O12 V2 O5 C45 44.1(2) . . . . ?
O6 V2 O5 C45 -78.2(2) . . . . ?
O13 V2 O6 C56 -166.2(2) . . . . ?
O12 V2 O6 C56 -43.9(2) . . . . ?
O5 V2 O6 C56 77.7(2) . . . . ?
V1 O1 C1 C6 77.9(3) . . . . ?
V1 O1 C1 C2 -103.4(3) . . . . ?
O1 C1 C2 C3 -178.3(3) . . . . ?
C6 C1 C2 C3 0.4(5) . . . . ?
O1 C1 C2 C88 4.5(4) . . . . ?
C6 C1 C2 C88 -176.9(3) . . . . ?
C1 C2 C3 C4 1.1(5) . . . . ?
C88 C2 C3 C4 178.2(4) . . . . ?
C2 C3 C4 C5 -1.2(6) . . . . ?
C2 C3 C4 C7 -179.3(4) . . . . ?
C3 C4 C5 C6 -0.2(6) . . . . ?
C7 C4 C5 C6 177.8(4) . . . . ?
O1 C1 C6 C5 176.9(3) . . . . ?
C2 C1 C6 C5 -1.7(5) . . . . ?
O1 C1 C6 C11 -7.5(5) . . . . ?
C2 C1 C6 C11 173.9(3) . . . . ?
C4 C5 C6 C1 1.6(5) . . . . ?
C4 C5 C6 C11 -174.0(4) . . . . ?
C5 C4 C7 C9 9.4(6) . . . . ?
C3 C4 C7 C9 -172.7(4) . . . . ?
C5 C4 C7 C10 -111.0(5) . . . . ?
C3 C4 C7 C10 67.0(5) . . . . ?
C5 C4 C7 C8 130.3(5) . . . . ?
C3 C4 C7 C8 -51.8(6) . . . . ?
C1 C6 C11 C13 -92.0(4) . . . . ?
C5 C6 C11 C13 83.4(4) . . . . ?
V1 O2 C12 C13 -78.4(3) . . . . ?
V1 O2 C12 C17 101.8(3) . . . . ?
O2 C12 C13 C14 -178.0(3) . . . . ?
C17 C12 C13 C14 1.8(5) . . . . ?
O2 C12 C13 C11 5.4(5) . . . . ?
C17 C12 C13 C11 -174.8(3) . . . . ?
C6 C11 C13 C12 95.8(4) . . . . ?
C6 C11 C13 C14 -80.8(4) . . . . ?
C12 C13 C14 C15 -2.6(5) . . . . ?
C11 C13 C14 C15 174.0(3) . . . . ?
C13 C14 C15 C16 1.2(5) . . . . ?
C13 C14 C15 C18 -177.9(3) . . . . ?
C14 C15 C16 C17 1.0(5) . . . . ?
C18 C15 C16 C17 -179.8(3) . . . . ?
C15 C16 C17 C12 -1.8(5) . . . . ?
C15 C16 C17 C22 177.2(3) . . . . ?
O2 C12 C17 C16 -179.9(3) . . . . ?
C13 C12 C17 C16 0.3(5) . . . . ?
O2 C12 C17 C22 1.1(4) . . . . ?
C13 C12 C17 C22 -178.7(3) . . . . ?
C14 C15 C18 C20 -124.3(6) . . . . ?
C16 C15 C18 C20 56.6(7) . . . . ?
C14 C15 C18 C21X 80.2(15) . . . . ?
C16 C15 C18 C21X -99.0(14) . . . . ?
C14 C15 C18 C19X -41.3(14) . . . . ?
C16 C15 C18 C19X 139.5(13) . . . . ?
C14 C15 C18 C19 -2.1(7) . . . . ?
C16 C15 C18 C19 178.8(6) . . . . ?
C14 C15 C18 C21 115.4(6) . . . . ?
C16 C15 C18 C21 -63.8(7) . . . . ?
C14 C15 C18 C20X -159.4(15) . . . . ?
C16 C15 C18 C20X 21.4(15) . . . . ?
C16 C17 C22 C24 29.2(4) . . . . ?
C12 C17 C22 C24 -151.7(3) . . . . ?
Nb1 O3 C23 C24 150.7(6) . . . . ?
Nb1 O3 C23 C28 -29.4(9) . . . . ?
O3 C23 C24 C25 -178.9(3) . . . . ?
C28 C23 C24 C25 1.2(5) . . . . ?
O3 C23 C24 C22 2.8(4) . . . . ?
C28 C23 C24 C22 -177.1(3) . . . . ?
C17 C22 C24 C25 -96.8(4) . . . . ?
C17 C22 C24 C23 81.4(4) . . . . ?
C23 C24 C25 C26 -2.1(5) . . . . ?
C22 C24 C25 C26 176.1(3) . . . . ?
C24 C25 C26 C27 1.1(6) . . . . ?
C24 C25 C26 C29 -179.8(4) . . . . ?
C25 C26 C27 C28 0.9(6) . . . . ?
C29 C26 C27 C28 -178.2(4) . . . . ?
C26 C27 C28 C23 -1.8(5) . . . . ?
C26 C27 C28 C33 174.4(3) . . . . ?
O3 C23 C28 C27 -179.2(3) . . . . ?
C24 C23 C28 C27 0.7(5) . . . . ?
O3 C23 C28 C33 4.6(4) . . . . ?
C24 C23 C28 C33 -175.4(3) . . . . ?
C25 C26 C29 C31X -9.4(12) . . . . ?
C27 C26 C29 C31X 169.7(11) . . . . ?
C25 C26 C29 C32 167.4(10) . . . . ?
C27 C26 C29 C32 -13.4(11) . . . . ?
C25 C26 C29 C31 -56.7(7) . . . . ?
C27 C26 C29 C31 122.4(6) . . . . ?
C25 C26 C29 C30X 122.3(7) . . . . ?
C27 C26 C29 C30X -58.6(8) . . . . ?
C25 C26 C29 C30 53.3(7) . . . . ?
C27 C26 C29 C30 -127.5(6) . . . . ?
C25 C26 C29 C32X -133.9(6) . . . . ?
C27 C26 C29 C32X 45.3(7) . . . . ?
C27 C28 C33 C35 -95.4(3) . . . . ?
C23 C28 C33 C35 80.7(3) . . . . ?
Nb1 O4 C34 C35 72.2(5) . . . . ?
Nb1 O4 C34 C39 -107.9(3) . . . . ?
O4 C34 C35 C36 179.0(3) . . . . ?
C39 C34 C35 C36 -0.9(5) . . . . ?
O4 C34 C35 C33 -5.5(5) . . . . ?
C39 C34 C35 C33 174.6(3) . . . . ?
C28 C33 C35 C34 -96.0(3) . . . . ?
C28 C33 C35 C36 79.4(4) . . . . ?
C34 C35 C36 C37 -0.5(5) . . . . ?
C33 C35 C36 C37 -176.1(3) . . . . ?
C35 C36 C37 C38 1.9(5) . . . . ?
C35 C36 C37 C40 179.8(3) . . . . ?
C36 C37 C38 C39 -2.0(5) . . . . ?
C40 C37 C38 C39 -179.9(3) . . . . ?
C37 C38 C39 C34 0.7(5) . . . . ?
C37 C38 C39 C44 176.7(3) . . . . ?
O4 C34 C39 C38 -179.1(3) . . . . ?
C35 C34 C39 C38 0.8(5) . . . . ?
O4 C34 C39 C44 4.9(5) . . . . ?
C35 C34 C39 C44 -175.2(3) . . . . ?
C36 C37 C40 C42 11.4(5) . . . . ?
C38 C37 C40 C42 -170.7(4) . . . . ?
C36 C37 C40 C41 -110.5(4) . . . . ?
C38 C37 C40 C41 67.4(5) . . . . ?
C36 C37 C40 C43 131.6(4) . . . . ?
C38 C37 C40 C43 -50.5(5) . . . . ?
C38 C39 C44 C46 57.5(4) . . . . ?
C34 C39 C44 C46 -126.6(3) . . . . ?
V2 O5 C45 C46 -100.4(3) . . . . ?
V2 O5 C45 C50 81.8(3) . . . . ?
O5 C45 C46 C47 -177.2(3) . . . . ?
C50 C45 C46 C47 0.7(5) . . . . ?
O5 C45 C46 C44 3.6(4) . . . . ?
C50 C45 C46 C44 -178.6(3) . . . . ?
C39 C44 C46 C47 15.3(5) . . . . ?
C39 C44 C46 C45 -165.5(3) . . . . ?
C45 C46 C47 C48 1.7(5) . . . . ?
C44 C46 C47 C48 -179.2(3) . . . . ?
C46 C47 C48 C49 -1.9(5) . . . . ?
C46 C47 C48 C51 177.1(3) . . . . ?
C47 C48 C49 C50 -0.1(5) . . . . ?
C51 C48 C49 C50 -179.1(3) . . . . ?
C48 C49 C50 C45 2.3(5) . . . . ?
C48 C49 C50 C55 -176.2(3) . . . . ?
O5 C45 C50 C49 175.2(3) . . . . ?
C46 C45 C50 C49 -2.6(5) . . . . ?
O5 C45 C50 C55 -6.3(4) . . . . ?
C46 C45 C50 C55 175.9(3) . . . . ?
C49 C48 C51 C53X 18.0(12) . . . . ?
C47 C48 C51 C53X -161.0(11) . . . . ?
C49 C48 C51 C53 57.9(7) . . . . ?
C47 C48 C51 C53 -121.1(6) . . . . ?
C49 C48 C51 C52 -171.5(5) . . . . ?
C47 C48 C51 C52 9.6(7) . . . . ?
C49 C48 C51 C54X -116.3(11) . . . . ?
C47 C48 C51 C54X 64.7(11) . . . . ?
C49 C48 C51 C54 -56.3(6) . . . . ?
C47 C48 C51 C54 124.7(6) . . . . ?
C49 C48 C51 C52X 131.3(8) . . . . ?
C47 C48 C51 C52X -47.7(8) . . . . ?
C49 C50 C55 C57 84.7(4) . . . . ?
C45 C50 C55 C57 -93.7(4) . . . . ?
V2 O6 C56 C61 101.6(3) . . . . ?
V2 O6 C56 C57 -80.1(3) . . . . ?
O6 C56 C57 C58 -174.6(3) . . . . ?
C61 C56 C57 C58 3.6(5) . . . . ?
O6 C56 C57 C55 9.0(5) . . . . ?
C61 C56 C57 C55 -172.8(3) . . . . ?
C50 C55 C57 C56 87.7(4) . . . . ?
C50 C55 C57 C58 -88.6(4) . . . . ?
C56 C57 C58 C59 -2.0(5) . . . . ?
C55 C57 C58 C59 174.5(3) . . . . ?
C57 C58 C59 C60 -1.1(6) . . . . ?
C57 C58 C59 C62 179.0(4) . . . . ?
C58 C59 C60 C61 2.7(6) . . . . ?
C62 C59 C60 C61 -177.4(4) . . . . ?
C59 C60 C61 C56 -1.1(5) . . . . ?
C59 C60 C61 C66 178.1(3) . . . . ?
O6 C56 C61 C60 176.1(3) . . . . ?
C57 C56 C61 C60 -2.1(5) . . . . ?
O6 C56 C61 C66 -3.2(5) . . . . ?
C57 C56 C61 C66 178.6(3) . . . . ?
C58 C59 C62 C65 169.7(5) . . . . ?
C60 C59 C62 C65 -10.2(6) . . . . ?
C58 C59 C62 C63 46.7(5) . . . . ?
C60 C59 C62 C63 -133.2(4) . . . . ?
C58 C59 C62 C64 -71.9(5) . . . . ?
C60 C59 C62 C64 108.2(4) . . . . ?
C60 C61 C66 C68 34.9(4) . . . . ?
C56 C61 C66 C68 -145.9(3) . . . . ?
Nb2 O7 C67 C68 146.8(6) . . . . ?
Nb2 O7 C67 C72 -32.3(9) . . . . ?
O7 C67 C68 C69 -178.6(3) . . . . ?
C72 C67 C68 C69 0.5(5) . . . . ?
O7 C67 C68 C66 2.4(5) . . . . ?
C72 C67 C68 C66 -178.5(3) . . . . ?
C61 C66 C68 C67 85.4(4) . . . . ?
C61 C66 C68 C69 -93.6(4) . . . . ?
C67 C68 C69 C70 -2.0(5) . . . . ?
C66 C68 C69 C70 177.0(3) . . . . ?
C68 C69 C70 C71 1.8(5) . . . . ?
C68 C69 C70 C73 -175.1(3) . . . . ?
C69 C70 C71 C72 -0.1(5) . . . . ?
C73 C70 C71 C72 176.8(3) . . . . ?
C70 C71 C72 C67 -1.3(5) . . . . ?
C70 C71 C72 C77 174.7(3) . . . . ?
O7 C67 C72 C71 -179.8(3) . . . . ?
C68 C67 C72 C71 1.1(5) . . . . ?
O7 C67 C72 C77 4.3(5) . . . . ?
C68 C67 C72 C77 -174.8(3) . . . . ?
C69 C70 C73 C74 90.1(5) . . . . ?
C71 C70 C73 C74 -86.7(5) . . . . ?
C69 C70 C73 C76 -147.8(4) . . . . ?
C71 C70 C73 C76 35.3(5) . . . . ?
C69 C70 C73 C75 -30.4(5) . . . . ?
C71 C70 C73 C75 152.8(4) . . . . ?
C71 C72 C77 C79 -93.2(4) . . . . ?
C67 C72 C77 C79 82.6(4) . . . . ?
Nb2 O8 C78 C79 65.0(6) . . . . ?
Nb2 O8 C78 C83 -114.7(4) . . . . ?
O8 C78 C79 C80 -179.7(3) . . . . ?
C83 C78 C79 C80 0.0(5) . . . . ?
O8 C78 C79 C77 -3.7(5) . . . . ?
C83 C78 C79 C77 176.0(3) . . . . ?
C72 C77 C79 C78 -95.2(4) . . . . ?
C72 C77 C79 C80 80.8(4) . . . . ?
C78 C79 C80 C81 1.1(5) . . . . ?
C77 C79 C80 C81 -175.1(3) . . . . ?
C79 C80 C81 C82 -0.8(5) . . . . ?
C79 C80 C81 C84 178.8(3) . . . . ?
C80 C81 C82 C83 -0.5(5) . . . . ?
C84 C81 C82 C83 179.9(3) . . . . ?
C81 C82 C83 C78 1.4(5) . . . . ?
C81 C82 C83 C88 175.6(3) . . . . ?
O8 C78 C83 C82 178.5(3) . . . . ?
C79 C78 C83 C82 -1.2(5) . . . . ?
O8 C78 C83 C88 4.3(5) . . . . ?
C79 C78 C83 C88 -175.4(3) . . . . ?
C80 C81 C84 C87 113.8(5) . . . . ?
C82 C81 C84 C87 -66.6(5) . . . . ?
C80 C81 C84 C86 -124.8(4) . . . . ?
C82 C81 C84 C86 54.8(5) . . . . ?
C80 C81 C84 C85 -7.7(6) . . . . ?
C82 C81 C84 C85 171.9(4) . . . . ?
C3 C2 C88 C83 13.4(5) . . . . ?
C1 C2 C88 C83 -169.5(3) . . . . ?
C82 C83 C88 C2 55.5(5) . . . . ?
C78 C83 C88 C2 -130.5(4) . . . . ?
O11 Nb1 O14 C89 -138.5(9) . . . . ?
O3 Nb1 O14 C89 40.3(9) . . . . ?
O4 Nb1 O14 C89 130.0(9) . . . . ?
O9 Nb1 O14 C89 -47.1(9) . . . . ?
Nb1 O14 C89 C90 9.6(15) . . . . ?
Nb1 O14 C89 C91 -132.0(6) . . . . ?
O8 Nb2 O15 C92 -57.3(4) . . . . ?
O11 Nb2 O15 C92 34.8(4) . . . . ?
O7 Nb2 O15 C92 -148.3(4) . . . . ?
O12 Nb2 O15 C92 125.7(4) . . . . ?
Nb2 O15 C92 C94 -140.4(5) . . . . ?
Nb2 O15 C92 C93 91.9(5) . . . . ?
